data_7040293
loop_
_publ_author_name
'Gajewska, Ma\/lgorzata J'
'Bie\'nko, Alina'
'Herchel, Radovan'
'Haukka, Matti'
'Jerzykiewicz, Maria'
'O\.zarowski, Andrzej'
'Drabent, Krzysztof'
'Hung, Chen-Hsiung'

_publ_section_title
;
 Iron(iii) bis(pyrazol-1-yl)acetate based decanuclear metallacycles:
 synthesis, structure, magnetic properties and DFT calculations.
;
_journal_issue 38
_journal_name_full 'Dalton transactions (Cambridge, England : 2003)'
_journal_page_first 15089
_journal_page_last 15096
_journal_paper_doi 10.1039/c6dt02333a
_journal_volume 45
_journal_year 2016
_chemical_formula_moiety 'C260 H450 Fe10 N40 O40'
_chemical_formula_sum 'C260 H450 Fe10 N40 O40'
_chemical_formula_weight 5335.07
_space_group_crystal_system monoclinic
_space_group_IT_number 14
_space_group_name_Hall '-P 2yn'
_space_group_name_H-M_alt 'P 1 21/n 1'
_symmetry_space_group_name_Hall '-P 2yn'
_symmetry_space_group_name_H-M 'P 1 21/n 1'
_atom_sites_solution_hydrogens geom
_audit_creation_method SHELXL-2014/7
_audit_update_record
;
2016-03-17 deposited with the CCDC.
2016-08-12 downloaded from the CCDC.
;
_cell_angle_alpha 90
_cell_angle_beta 90.3510(10)
_cell_angle_gamma 90
_cell_formula_units_Z 2
_cell_length_a 23.8248(3)
_cell_length_b 24.7952(3)
_cell_length_c 28.7437(3)
_cell_measurement_reflns_used 145680
_cell_measurement_temperature 100(2)
_cell_measurement_theta_max 29.8650
_cell_measurement_theta_min 1.6620
_cell_volume 16979.8(3)
_computing_cell_refinement 'Bruker SAINT'
_computing_data_collection 'Bruker APEX2'
_computing_data_reduction 'Bruker SAINT'
_computing_molecular_graphics 'Bruker SHELXTL'
_computing_publication_material 'SHELXL-2014 (Sheldrick 2014)'
_computing_structure_refinement 'SHELXL-2014 (Sheldrick 2014)'
_computing_structure_solution 'SHELXS-97 (Sheldrick 2008)'
_diffrn_ambient_temperature 100(2)
_diffrn_measured_fraction_theta_full 0.949
_diffrn_measured_fraction_theta_max 0.949
_diffrn_measurement_device_type 'Bruker APEX-II CCD'
_diffrn_measurement_method '\f and \w scans'
_diffrn_radiation_type MoK\a
_diffrn_radiation_wavelength 0.71073
_diffrn_reflns_av_R_equivalents 0.1717
_diffrn_reflns_av_unetI/netI 0.1114
_diffrn_reflns_Laue_measured_fraction_full 0.949
_diffrn_reflns_Laue_measured_fraction_max 0.949
_diffrn_reflns_limit_h_max 28
_diffrn_reflns_limit_h_min -28
_diffrn_reflns_limit_k_max 29
_diffrn_reflns_limit_k_min -29
_diffrn_reflns_limit_l_max 34
_diffrn_reflns_limit_l_min -34
_diffrn_reflns_number 466223
_diffrn_reflns_point_group_measured_fraction_full 0.949
_diffrn_reflns_point_group_measured_fraction_max 0.949
_diffrn_reflns_theta_full 25.000
_diffrn_reflns_theta_max 25.000
_diffrn_reflns_theta_min 1.085
_diffrn_source 'fine-focus sealed tube'
_exptl_absorpt_coefficient_mu 0.474
_exptl_absorpt_correction_type none
_exptl_crystal_colour yellow
_exptl_crystal_density_diffrn 1.043
_exptl_crystal_description prism
_exptl_crystal_F_000 5740
_exptl_crystal_size_max 0.220
_exptl_crystal_size_mid 0.200
_exptl_crystal_size_min 0.100
_platon_squeeze_details
;
The contribution of the missing solvent to the calculated structure factors
was taken into account with the BYPASS algorithm (van der Sluis & Spek, 1990),
implemented as the SQUEEZE option in PLATON (Spek, 2003).
;
_refine_diff_density_max 3.454
_refine_diff_density_min -0.864
_refine_diff_density_rms 0.160
_refine_ls_extinction_method none
_refine_ls_goodness_of_fit_ref 1.374
_refine_ls_hydrogen_treatment constr
_refine_ls_matrix_type full
_refine_ls_number_parameters 1525
_refine_ls_number_reflns 28380
_refine_ls_number_restraints 136
_refine_ls_restrained_S_all 1.805
_refine_ls_R_factor_all 0.1968
_refine_ls_R_factor_gt 0.1316
_refine_ls_shift/su_max 0.001
_refine_ls_shift/su_mean 0.000
_refine_ls_structure_factor_coef Fsqd
_refine_ls_weighting_details 'w=1/[\s^2^(Fo^2^)+(0.2000P)^2^] where P=(Fo^2^+2Fc^2^)/3'
_refine_ls_weighting_scheme calc
_refine_ls_wR_factor_gt 0.3602
_refine_ls_wR_factor_ref 0.4034
_reflns_Friedel_coverage 0.000
_reflns_number_gt 16294
_reflns_number_total 28380
_reflns_threshold_expression 'I > 2\s(I)'
_cod_data_source_file c6dt02333a2.cif
_cod_data_source_block i15626_7_sq
_cod_depositor_comments
;Adding full bibliography for 7040293.cif.

 Adding full bibliography for 7040293.cif.
;
_cod_database_code 7040293
_shelx_shelxl_version_number 2014/7
_shelx_space_group_comment
;
The symmetry employed for this shelxl refinement is uniquely defined
by the following loop, which should always be used as a source of
symmetry information in preference to the above space-group names.
They are only intended as comments.
;
_shelx_estimated_absorpt_t_min 0.903
_shelx_estimated_absorpt_t_max 0.954
_platon_squeeze_void_probe_radius 1.20

loop_
_space_group_symop_operation_xyz
'x, y, z'
'-x+1/2, y+1/2, -z+1/2'
'-x, -y, -z'
'x-1/2, -y-1/2, z-1/2'

loop_
_atom_site_label
_atom_site_type_symbol
_atom_site_fract_x
_atom_site_fract_y
_atom_site_fract_z
_atom_site_U_iso_or_equiv
_atom_site_adp_type
_atom_site_occupancy
_atom_site_site_symmetry_order
_atom_site_calc_flag
_atom_site_refinement_flags_posn
_atom_site_refinement_flags_adp
_atom_site_refinement_flags_occupancy
_atom_site_disorder_assembly
_atom_site_disorder_group
Fe1 Fe 0.62256(5) 0.60072(4) 0.39707(4) 0.0296(3) Uani 1 1 d . . . . .
Fe2 Fe 0.50310(5) 0.62797(5) 0.37321(4) 0.0329(3) Uani 1 1 d . . . . .
Fe3 Fe 0.38310(5) 0.60651(5) 0.39765(4) 0.0370(3) Uani 1 1 d . . . . .
Fe4 Fe 0.30644(5) 0.54464(5) 0.46039(4) 0.0324(3) Uani 1 1 d . . . . .
Fe5 Fe 0.30551(5) 0.46383(4) 0.53797(4) 0.0289(3) Uani 1 1 d . . . . .
O1 O 0.6892(2) 0.6523(2) 0.40683(19) 0.0365(13) Uani 1 1 d . . . . .
O2 O 0.7442(2) 0.6031(2) 0.45358(18) 0.0314(12) Uani 1 1 d . . . . .
O3 O 0.6713(2) 0.5367(2) 0.39590(17) 0.0299(12) Uani 1 1 d . . . . .
O4 O 0.5703(2) 0.6617(2) 0.40167(19) 0.0353(13) Uani 1 1 d . . . . .
O5 O 0.6296(2) 0.6097(2) 0.32621(17) 0.0288(12) Uani 1 1 d . . . . .
O6 O 0.5392(2) 0.6274(2) 0.30842(19) 0.0370(13) Uani 1 1 d . . . . .
O7 O 0.4561(2) 0.6194(2) 0.42900(18) 0.0341(13) Uani 1 1 d . . . . .
O8 O 0.4675(2) 0.7017(2) 0.3593(2) 0.0383(14) Uani 1 1 d . . . . .
O9 O 0.3797(3) 0.6866(3) 0.3825(2) 0.0533(17) Uani 1 1 d . . . . .
O10 O 0.4368(2) 0.5932(3) 0.3494(2) 0.0506(14) Uani 1 1 d . . . . .
O11 O 0.3155(2) 0.5945(3) 0.35304(19) 0.0438(15) Uani 1 1 d . . . . .
O12 O 0.2602(2) 0.5460(2) 0.39977(18) 0.0372(13) Uani 1 1 d . . . . .
O13 O 0.3325(2) 0.6182(2) 0.45040(18) 0.0350(13) Uani 1 1 d D . . . .
O14 O 0.3741(2) 0.5320(2) 0.4221(2) 0.0397(14) Uani 1 1 d . . . . .
O15 O 0.2360(2) 0.5700(2) 0.49579(18) 0.0328(13) Uani 1 1 d . . . . .
O16 O 0.2386(2) 0.5116(2) 0.55521(18) 0.0337(13) Uani 1 1 d . . . . .
O17 O 0.2872(2) 0.4690(2) 0.4718(2) 0.0405(14) Uani 1 1 d . . . . .
O18 O 0.3453(2) 0.5292(2) 0.51999(18) 0.0318(12) Uani 1 1 d . . . . .
O19 O 0.3717(2) 0.4167(2) 0.53588(17) 0.0306(12) Uani 1 1 d . . . . .
O20 O 0.5494(2) 0.5645(2) 0.38716(19) 0.0330(12) Uani 1 1 d . . . . .
N1 N 0.7816(4) 0.7084(3) 0.4813(3) 0.055(2) Uani 1 1 d . . . . .
N2 N 0.7331(4) 0.7061(3) 0.5062(3) 0.064(2) Uani 1 1 d . . . . .
N3 N 0.7609(4) 0.7349(3) 0.4040(3) 0.049(2) Uani 1 1 d . . . . .
N4 N 0.7313(4) 0.7760(3) 0.4222(3) 0.052(2) Uani 1 1 d . . . . .
N5 N 0.4382(4) 0.8071(4) 0.3940(4) 0.075(3) Uani 1 1 d D . . . .
N6 N 0.4475(4) 0.7848(5) 0.4368(4) 0.072(3) Uani 1 1 d . . . . .
N7 N 0.3470(4) 0.7886(4) 0.3678(4) 0.069(3) Uani 1 1 d . . . . .
N8 N 0.3293(4) 0.8068(4) 0.4096(4) 0.071(3) Uani 1 1 d . . . . .
N9 N 0.5604(3) 0.6419(3) 0.2187(2) 0.0391(17) Uani 1 1 d . . . . .
N10 N 0.5248(4) 0.6073(3) 0.1975(3) 0.053(2) Uani 1 1 d . . . . .
N11 N 0.6227(3) 0.5692(3) 0.2318(2) 0.0398(17) Uani 1 1 d . . . . .
N12 N 0.5961(4) 0.5267(3) 0.2515(3) 0.055(2) Uani 1 1 d . . . . .
N13 N 0.1904(3) 0.6362(3) 0.5667(3) 0.0406(18) Uani 1 1 d . . . . .
N14 N 0.2444(3) 0.6422(3) 0.5816(2) 0.0416(18) Uani 1 1 d . . . . .
N15 N 0.1534(3) 0.5573(3) 0.5992(2) 0.0400(17) Uani 1 1 d . . . . .
N16 N 0.1747(3) 0.5751(3) 0.6401(2) 0.0417(18) Uani 1 1 d . . . . .
N17 N 0.2553(5) 0.5360(5) 0.2850(4) 0.073(3) Uani 1 1 d . . . . .
N18 N 0.2887(5) 0.4951(5) 0.2980(3) 0.082(4) Uani 1 1 d . . . . .
N19 N 0.1772(4) 0.5439(4) 0.3356(3) 0.056(2) Uani 1 1 d . . . . .
N20 N 0.1734(4) 0.4908(5) 0.3324(3) 0.074(3) Uani 1 1 d . . . . .
C1 C 0.7313(4) 0.6437(3) 0.4316(3) 0.036(2) Uani 1 1 d . . . . .
C2 C 0.7757(4) 0.6900(4) 0.4342(3) 0.045(2) Uani 1 1 d . . . . .
H2 H 0.8126 0.6752 0.4239 0.054 Uiso 1 1 calc R U . . .
C3 C 0.8248(6) 0.7379(5) 0.5033(4) 0.072(3) Uani 1 1 d . . . . .
C4 C 0.8817(6) 0.7465(7) 0.4842(6) 0.094(5) Uani 1 1 d . . . . .
C5 C 0.8811(7) 0.7830(7) 0.4406(6) 0.114(6) Uani 1 1 d . . . . .
H5A H 0.9195 0.7875 0.4292 0.170 Uiso 1 1 calc R U . . .
H5B H 0.8579 0.7664 0.4163 0.170 Uiso 1 1 calc R U . . .
H5C H 0.8656 0.8183 0.4487 0.170 Uiso 1 1 calc R U . . .
C6 C 0.9106(6) 0.6946(7) 0.4729(7) 0.113(6) Uani 1 1 d . . . . .
H6A H 0.9479 0.7023 0.4604 0.170 Uiso 1 1 calc R U . . .
H6B H 0.9143 0.6728 0.5012 0.170 Uiso 1 1 calc R U . . .
H6C H 0.8884 0.6748 0.4497 0.170 Uiso 1 1 calc R U . . .
C7 C 0.9178(8) 0.7765(8) 0.5200(6) 0.127(7) Uani 1 1 d . . . . .
H7A H 0.9555 0.7822 0.5074 0.191 Uiso 1 1 calc R U . . .
H7B H 0.9006 0.8115 0.5269 0.191 Uiso 1 1 calc R U . . .
H7C H 0.9205 0.7551 0.5486 0.191 Uiso 1 1 calc R U . . .
C8 C 0.8024(6) 0.7545(6) 0.5422(5) 0.087(4) Uani 1 1 d . . . . .
H8 H 0.8202 0.7775 0.5642 0.104 Uiso 1 1 calc R U . . .
C9 C 0.7503(8) 0.7339(6) 0.5464(4) 0.092(5) Uani 1 1 d . . . . .
C10 C 0.7050(8) 0.7460(9) 0.5839(5) 0.117(6) Uani 1 1 d . . . . .
C11 C 0.7320(10) 0.7409(9) 0.6298(6) 0.139(7) Uani 1 1 d . . . . .
H11A H 0.7638 0.7659 0.6318 0.208 Uiso 1 1 calc R U . . .
H11B H 0.7048 0.7496 0.6541 0.208 Uiso 1 1 calc R U . . .
H11C H 0.7454 0.7039 0.6341 0.208 Uiso 1 1 calc R U . . .
C12 C 0.6954(10) 0.8036(7) 0.5861(7) 0.136(7) Uani 1 1 d . . . . .
H12A H 0.7315 0.8223 0.5893 0.204 Uiso 1 1 calc R U . . .
H12B H 0.6765 0.8156 0.5575 0.204 Uiso 1 1 calc R U . . .
H12C H 0.6718 0.8120 0.6129 0.204 Uiso 1 1 calc R U . . .
C13 C 0.6586(8) 0.7106(7) 0.5793(6) 0.113(5) Uani 1 1 d . U . . .
H13A H 0.6720 0.6733 0.5784 0.170 Uiso 1 1 calc R U . . .
H13B H 0.6335 0.7152 0.6059 0.170 Uiso 1 1 calc R U . . .
H13C H 0.6382 0.7188 0.5504 0.170 Uiso 1 1 calc R U . . .
C14 C 0.7686(4) 0.7409(4) 0.3573(3) 0.049(2) Uani 1 1 d . . . . .
C15 C 0.7987(5) 0.7047(4) 0.3235(3) 0.055(3) Uani 1 1 d . . . . .
C16 C 0.8643(5) 0.7032(5) 0.3355(5) 0.076(4) Uani 1 1 d . . . . .
H16A H 0.8698 0.6902 0.3674 0.114 Uiso 1 1 calc R U . . .
H16B H 0.8833 0.6788 0.3138 0.114 Uiso 1 1 calc R U . . .
H16C H 0.8801 0.7395 0.3326 0.114 Uiso 1 1 calc R U . . .
C17 C 0.7943(6) 0.7242(4) 0.2759(4) 0.070(3) Uani 1 1 d . . . . .
H17A H 0.8144 0.6996 0.2552 0.105 Uiso 1 1 calc R U . . .
H17B H 0.7547 0.7260 0.2666 0.105 Uiso 1 1 calc R U . . .
H17C H 0.8110 0.7603 0.2739 0.105 Uiso 1 1 calc R U . . .
C18 C 0.7795(4) 0.6466(4) 0.3267(3) 0.055(3) Uani 1 1 d . . . . .
H18A H 0.7828 0.6342 0.3590 0.083 Uiso 1 1 calc R U . . .
H18B H 0.7403 0.6439 0.3164 0.083 Uiso 1 1 calc R U . . .
H18C H 0.8031 0.6241 0.3068 0.083 Uiso 1 1 calc R U . . .
C19 C 0.7432(5) 0.7884(4) 0.3467(4) 0.058(3) Uani 1 1 d . . . . .
H19 H 0.7402 0.8049 0.3169 0.070 Uiso 1 1 calc R U . . .
C20 C 0.7222(5) 0.8079(4) 0.3891(4) 0.059(3) Uani 1 1 d . . . . .
C21 C 0.6881(6) 0.8603(4) 0.3955(4) 0.064(3) Uani 1 1 d . . . . .
C22 C 0.7224(8) 0.9087(4) 0.3789(5) 0.102(5) Uani 1 1 d . . . . .
H22A H 0.7579 0.9102 0.3963 0.154 Uiso 1 1 calc R U . . .
H22B H 0.7301 0.9048 0.3456 0.154 Uiso 1 1 calc R U . . .
H22C H 0.7011 0.9419 0.3842 0.154 Uiso 1 1 calc R U . . .
C23 C 0.6369(8) 0.8606(5) 0.3687(6) 0.103(5) Uani 1 1 d . . . . .
H23A H 0.6458 0.8586 0.3355 0.155 Uiso 1 1 calc R U . . .
H23B H 0.6138 0.8295 0.3774 0.155 Uiso 1 1 calc R U . . .
H23C H 0.6161 0.8940 0.3749 0.155 Uiso 1 1 calc R U . . .
C24 C 0.6741(8) 0.8634(5) 0.4458(5) 0.095(5) Uani 1 1 d . . . . .
H24A H 0.7088 0.8632 0.4643 0.142 Uiso 1 1 calc R U . . .
H24B H 0.6533 0.8968 0.4519 0.142 Uiso 1 1 calc R U . . .
H24C H 0.6510 0.8323 0.4544 0.142 Uiso 1 1 calc R U . . .
C25 C 0.7003(4) 0.5144(4) 0.3574(3) 0.044(2) Uani 1 1 d . . . . .
H25A H 0.7213 0.4824 0.3675 0.066 Uiso 1 1 calc R U . . .
H25B H 0.6733 0.5041 0.3331 0.066 Uiso 1 1 calc R U . . .
H25C H 0.7265 0.5412 0.3450 0.066 Uiso 1 1 calc R U . . .
C26 C 0.5826(5) 0.7155(4) 0.4098(4) 0.055(3) Uani 1 1 d . . . . .
H26A H 0.5477 0.7364 0.4102 0.082 Uiso 1 1 calc R U . . .
H26B H 0.6019 0.7191 0.4398 0.082 Uiso 1 1 calc R U . . .
H26C H 0.6070 0.7290 0.3850 0.082 Uiso 1 1 calc R U . . .
C27 C 0.5890(4) 0.6173(3) 0.2986(3) 0.0328(19) Uani 1 1 d . . . . .
C28 C 0.5450(5) 0.5133(4) 0.3621(4) 0.067(3) Uani 1 1 d . . . . .
H28A H 0.5721 0.4876 0.3751 0.100 Uiso 1 1 calc R U . . .
H28B H 0.5069 0.4988 0.3655 0.100 Uiso 1 1 calc R U . . .
H28C H 0.5529 0.5192 0.3291 0.100 Uiso 1 1 calc R U . . .
C29 C 0.6043(4) 0.6220(4) 0.2472(3) 0.043(2) Uani 1 1 d . . . . .
H29 H 0.6368 0.6473 0.2447 0.052 Uiso 1 1 calc R U . . .
C30 C 0.6562(4) 0.5531(4) 0.1951(3) 0.052(2) Uani 1 1 d . . . . .
C31 C 0.6927(5) 0.5908(4) 0.1665(3) 0.052(3) Uani 1 1 d . . . . .
C32 C 0.7336(5) 0.6207(4) 0.1952(4) 0.058(3) Uani 1 1 d . . . . .
H32A H 0.7561 0.6443 0.1752 0.087 Uiso 1 1 calc R U . . .
H32B H 0.7136 0.6426 0.2182 0.087 Uiso 1 1 calc R U . . .
H32C H 0.7584 0.5952 0.2113 0.087 Uiso 1 1 calc R U . . .
C33 C 0.6554(6) 0.6284(5) 0.1377(4) 0.069(3) Uani 1 1 d . . . . .
H33A H 0.6289 0.6070 0.1191 0.103 Uiso 1 1 calc R U . . .
H33B H 0.6345 0.6523 0.1585 0.103 Uiso 1 1 calc R U . . .
H33C H 0.6788 0.6501 0.1169 0.103 Uiso 1 1 calc R U . . .
C34 C 0.7242(7) 0.5558(5) 0.1314(4) 0.086(4) Uani 1 1 d . . . . .
H34A H 0.6971 0.5358 0.1123 0.129 Uiso 1 1 calc R U . . .
H34B H 0.7472 0.5788 0.1114 0.129 Uiso 1 1 calc R U . . .
H34C H 0.7485 0.5303 0.1481 0.129 Uiso 1 1 calc R U . . .
C35 C 0.6523(5) 0.4995(4) 0.1930(4) 0.055(3) Uani 1 1 d . . . . .
H35 H 0.6714 0.4763 0.1720 0.066 Uiso 1 1 calc R U . . .
C36 C 0.6161(5) 0.4849(4) 0.2265(4) 0.064(3) Uani 1 1 d . . . . .
C37 C 0.5951(5) 0.4279(4) 0.2359(5) 0.082(4) Uani 1 1 d D . . . .
C38 C 0.6155(12) 0.3875(10) 0.1992(10) 0.104(5) Uani 0.521(17) 1 d D . P A 1
H38A H 0.6565 0.3892 0.1972 0.156 Uiso 0.521(17) 1 calc R U P A 1
H38B H 0.6040 0.3510 0.2081 0.156 Uiso 0.521(17) 1 calc R U P A 1
H38C H 0.5989 0.3966 0.1689 0.156 Uiso 0.521(17) 1 calc R U P A 1
C39 C 0.6209(13) 0.4093(10) 0.2824(9) 0.104(5) Uani 0.521(17) 1 d D . P A 1
H39A H 0.6619 0.4106 0.2804 0.156 Uiso 0.521(17) 1 calc R U P A 1
H39B H 0.6082 0.4331 0.3074 0.156 Uiso 0.521(17) 1 calc R U P A 1
H39C H 0.6089 0.3723 0.2889 0.156 Uiso 0.521(17) 1 calc R U P A 1
C40 C 0.5323(10) 0.4257(10) 0.2393(11) 0.104(5) Uani 0.521(17) 1 d D . P A 1
H40A H 0.5205 0.3886 0.2454 0.156 Uiso 0.521(17) 1 calc R U P A 1
H40B H 0.5199 0.4490 0.2648 0.156 Uiso 0.521(17) 1 calc R U P A 1
H40C H 0.5156 0.4382 0.2100 0.156 Uiso 0.521(17) 1 calc R U P A 1
C38B C 0.6354(13) 0.3848(11) 0.2245(12) 0.104(5) Uani 0.479(17) 1 d D . P A 2
H38D H 0.6488 0.3897 0.1927 0.156 Uiso 0.479(17) 1 calc R U P A 2
H38E H 0.6673 0.3864 0.2462 0.156 Uiso 0.479(17) 1 calc R U P A 2
H38F H 0.6169 0.3497 0.2272 0.156 Uiso 0.479(17) 1 calc R U P A 2
C39B C 0.5748(13) 0.4217(11) 0.2826(10) 0.104(5) Uani 0.479(17) 1 d D . P A 2
H39D H 0.5481 0.4506 0.2895 0.156 Uiso 0.479(17) 1 calc R U P A 2
H39E H 0.5560 0.3867 0.2855 0.156 Uiso 0.479(17) 1 calc R U P A 2
H39F H 0.6064 0.4234 0.3045 0.156 Uiso 0.479(17) 1 calc R U P A 2
C40B C 0.5463(12) 0.4184(11) 0.2038(11) 0.104(5) Uani 0.479(17) 1 d D . P A 2
H40D H 0.5585 0.4223 0.1715 0.156 Uiso 0.479(17) 1 calc R U P A 2
H40E H 0.5317 0.3818 0.2086 0.156 Uiso 0.479(17) 1 calc R U P A 2
H40F H 0.5167 0.4447 0.2103 0.156 Uiso 0.479(17) 1 calc R U P A 2
C41 C 0.5421(5) 0.6956(4) 0.2139(4) 0.055(3) Uani 1 1 d . . . . .
C42 C 0.5702(5) 0.7436(4) 0.2312(4) 0.067(3) Uani 1 1 d . . . . .
C43 C 0.6275(5) 0.7544(5) 0.2077(4) 0.073(3) Uani 1 1 d . . . . .
H43A H 0.6443 0.7872 0.2208 0.110 Uiso 1 1 calc R U . . .
H43B H 0.6527 0.7238 0.2132 0.110 Uiso 1 1 calc R U . . .
H43C H 0.6218 0.7592 0.1741 0.110 Uiso 1 1 calc R U . . .
C44 C 0.5800(6) 0.7435(4) 0.2838(4) 0.073(4) Uani 1 1 d . . . . .
H44A H 0.5990 0.7769 0.2930 0.109 Uiso 1 1 calc R U . . .
H44B H 0.5438 0.7410 0.2997 0.109 Uiso 1 1 calc R U . . .
H44C H 0.6034 0.7125 0.2923 0.109 Uiso 1 1 calc R U . . .
C45 C 0.5331(6) 0.7930(5) 0.2204(5) 0.086(4) Uani 1 1 d . . . . .
H45A H 0.5516 0.8257 0.2319 0.130 Uiso 1 1 calc R U . . .
H45B H 0.5274 0.7958 0.1867 0.130 Uiso 1 1 calc R U . . .
H45C H 0.4967 0.7888 0.2357 0.130 Uiso 1 1 calc R U . . .
C46 C 0.4941(5) 0.6910(5) 0.1875(4) 0.064(3) Uani 1 1 d . . . . .
H46 H 0.4712 0.7201 0.1773 0.077 Uiso 1 1 calc R U . . .
C47 C 0.4848(5) 0.6382(6) 0.1786(4) 0.073(4) Uani 1 1 d . . . . .
C48 C 0.4337(5) 0.6107(4) 0.1447(3) 0.108(6) Uani 1 1 d D . . . .
C49 C 0.3840 0.6090 0.1724 0.122 Uani 0.0424 1 d D . P B 3
H49A H 0.3744 0.6455 0.1825 0.184 Uiso 0.04(10) 1 calc R U P B 3
H49B H 0.3530 0.5940 0.1539 0.184 Uiso 0.04(10) 1 calc R U P B 3
H49C H 0.3907 0.5861 0.1997 0.184 Uiso 0.04(10) 1 calc R U P B 3
C50 C 0.4044 0.6244 0.0965 0.122 Uani 0.0424 1 d D . P B 3
H50A H 0.4331 0.6273 0.0723 0.184 Uiso 0.04(10) 1 calc R U P B 3
H50B H 0.3779 0.5957 0.0883 0.184 Uiso 0.04(10) 1 calc R U P B 3
H50C H 0.3843 0.6587 0.0991 0.184 Uiso 0.04(10) 1 calc R U P B 3
C51 C 0.4618 0.5638 0.1228 0.122 Uani 0.0424 1 d D . P B 3
H51A H 0.4949 0.5762 0.1058 0.184 Uiso 0.04(10) 1 calc R U P B 3
H51B H 0.4734 0.5382 0.1470 0.184 Uiso 0.04(10) 1 calc R U P B 3
H51C H 0.4357 0.5461 0.1012 0.184 Uiso 0.04(10) 1 calc R U P B 3
C49B C 0.3953 0.6492 0.1434 0.122 Uani 0.9576 1 d D . P B 4
H49D H 0.3784 0.6531 0.1742 0.184 Uiso 0.96(10) 1 calc R U P B 4
H49E H 0.4129 0.6833 0.1343 0.184 Uiso 0.96(10) 1 calc R U P B 4
H49F H 0.3661 0.6397 0.1206 0.184 Uiso 0.96(10) 1 calc R U P B 4
C50B C 0.4594 0.6015 0.1055 0.122 Uani 0.9576 1 d D . P B 4
H50D H 0.4869 0.5725 0.1100 0.184 Uiso 0.96(10) 1 calc R U P B 4
H50E H 0.4320 0.5907 0.0818 0.184 Uiso 0.96(10) 1 calc R U P B 4
H50F H 0.4788 0.6343 0.0954 0.184 Uiso 0.96(10) 1 calc R U P B 4
C51B C 0.4200 0.5675 0.1697 0.122 Uani 0.9576 1 d D . P B 4
H51D H 0.4010 0.5790 0.1982 0.184 Uiso 0.96(10) 1 calc R U P B 4
H51E H 0.3949 0.5443 0.1515 0.184 Uiso 0.96(10) 1 calc R U P B 4
H51F H 0.4541 0.5474 0.1779 0.184 Uiso 0.96(10) 1 calc R U P B 4
C52 C 0.4247(4) 0.5825(4) 0.2997(3) 0.0506(14) Uani 1 1 d . . . . .
H52A H 0.4601 0.5772 0.2831 0.076 Uiso 1 1 calc R U . . .
H52B H 0.4016 0.5500 0.2969 0.076 Uiso 1 1 calc R U . . .
H52C H 0.4046 0.6133 0.2863 0.076 Uiso 1 1 calc R U . . .
C53 C 0.4199(4) 0.7157(4) 0.3698(3) 0.048(2) Uani 1 1 d . . . . .
C54 C 0.4057(5) 0.7771(4) 0.3626(4) 0.074(4) Uani 1 1 d D . . . .
H54 H 0.4169 0.7875 0.3303 0.088 Uiso 1 1 calc R U . . .
C55 C 0.4526(7) 0.8589(5) 0.3910(5) 0.084(4) Uani 1 1 d D . . . .
C56 C 0.4555(17) 0.9001(12) 0.3537(11) 0.069(5) Uani 0.42(3) 1 d D U P C 5
C57 C 0.486(2) 0.8748(17) 0.3167(19) 0.104(7) Uani 0.42(3) 1 d D . P C 5
H57A H 0.5242 0.8659 0.3277 0.156 Uiso 0.42(3) 1 calc R U P C 5
H57B H 0.4669 0.8416 0.3071 0.156 Uiso 0.42(3) 1 calc R U P C 5
H57C H 0.4886 0.8995 0.2902 0.156 Uiso 0.42(3) 1 calc R U P C 5
C58 C 0.4038(18) 0.9171(16) 0.3512(18) 0.104(7) Uani 0.42(3) 1 d D . P C 5
H58A H 0.3930 0.9327 0.3812 0.156 Uiso 0.42(3) 1 calc R U P C 5
H58B H 0.4005 0.9446 0.3269 0.156 Uiso 0.42(3) 1 calc R U P C 5
H58C H 0.3789 0.8867 0.3438 0.156 Uiso 0.42(3) 1 calc R U P C 5
C59 C 0.4966(19) 0.9520(14) 0.3685(16) 0.104(7) Uani 0.42(3) 1 d D . P C 5
H59A H 0.5357 0.9399 0.3705 0.156 Uiso 0.42(3) 1 calc R U P C 5
H59B H 0.4933 0.9805 0.3450 0.156 Uiso 0.42(3) 1 calc R U P C 5
H59C H 0.4849 0.9661 0.3988 0.156 Uiso 0.42(3) 1 calc R U P C 5
C56B C 0.4388(12) 0.8945(10) 0.3485(8) 0.069(5) Uani 0.58(3) 1 d D U P C 6
C57B C 0.4728(17) 0.8773(12) 0.3063(14) 0.104(7) Uani 0.58(3) 1 d D . P C 6
H57D H 0.4633 0.9005 0.2798 0.156 Uiso 0.58(3) 1 calc R U P C 6
H57E H 0.5130 0.8806 0.3134 0.156 Uiso 0.58(3) 1 calc R U P C 6
H57F H 0.4640 0.8397 0.2985 0.156 Uiso 0.58(3) 1 calc R U P C 6
C58B C 0.3776(14) 0.9070(11) 0.3336(13) 0.104(7) Uani 0.58(3) 1 d D . P C 6
H58D H 0.3559 0.9180 0.3608 0.156 Uiso 0.58(3) 1 calc R U P C 6
H58E H 0.3775 0.9362 0.3106 0.156 Uiso 0.58(3) 1 calc R U P C 6
H58F H 0.3606 0.8747 0.3198 0.156 Uiso 0.58(3) 1 calc R U P C 6
C59B C 0.4633(15) 0.9564(10) 0.3601(12) 0.104(7) Uani 0.58(3) 1 d D . P C 6
H59D H 0.4438 0.9711 0.3872 0.156 Uiso 0.58(3) 1 calc R U P C 6
H59E H 0.5037 0.9544 0.3668 0.156 Uiso 0.58(3) 1 calc R U P C 6
H59F H 0.4569 0.9798 0.3332 0.156 Uiso 0.58(3) 1 calc R U P C 6
C60 C 0.4684(8) 0.8691(6) 0.4311(8) 0.119(7) Uani 1 1 d . . . . .
H60 H 0.4801 0.9038 0.4412 0.143 Uiso 1 1 calc R U . . .
C61 C 0.4672(6) 0.8233(7) 0.4601(6) 0.099(5) Uani 1 1 d . . . . .
C62 C 0.4832(6) 0.8068(8) 0.5110(6) 0.131(8) Uani 1 1 d D . . . .
C63 C 0.4376(9) 0.8333(8) 0.5409(7) 0.158(8) Uani 1 1 d D U . . .
H63A H 0.4008 0.8187 0.5322 0.236 Uiso 1 1 calc R U . . .
H63B H 0.4450 0.8258 0.5738 0.236 Uiso 1 1 calc R U . . .
H63C H 0.4378 0.8724 0.5357 0.236 Uiso 1 1 calc R U . . .
C64 C 0.5414(7) 0.8294(10) 0.5243(8) 0.177(10) Uani 1 1 d D U . . .
H64A H 0.5701 0.8123 0.5051 0.265 Uiso 1 1 calc R U . . .
H64B H 0.5419 0.8685 0.5191 0.265 Uiso 1 1 calc R U . . .
H64C H 0.5491 0.8219 0.5572 0.265 Uiso 1 1 calc R U . . .
C65 C 0.4841(9) 0.7447(10) 0.5235(8) 0.186(11) Uani 1 1 d D U . . .
H65A H 0.5129 0.7266 0.5050 0.279 Uiso 1 1 calc R U . . .
H65B H 0.4927 0.7403 0.5567 0.279 Uiso 1 1 calc R U . . .
H65C H 0.4474 0.7289 0.5166 0.279 Uiso 1 1 calc R U . . .
C66 C 0.3017(6) 0.7799(5) 0.3383(5) 0.079(4) Uani 1 1 d . . . . .
C67 C 0.3042(6) 0.7635(6) 0.2895(5) 0.086(4) Uani 1 1 d . . . . .
C68 C 0.3288(8) 0.8018(9) 0.2554(7) 0.142(8) Uani 1 1 d . . . . .
H68A H 0.3278 0.7857 0.2243 0.214 Uiso 1 1 calc R U . . .
H68B H 0.3069 0.8353 0.2553 0.214 Uiso 1 1 calc R U . . .
H68C H 0.3677 0.8097 0.2642 0.214 Uiso 1 1 calc R U . . .
C69 C 0.2427(7) 0.7512(9) 0.2692(6) 0.129(7) Uani 1 1 d . . . . .
H69A H 0.2455 0.7403 0.2365 0.194 Uiso 1 1 calc R U . . .
H69B H 0.2254 0.7221 0.2872 0.194 Uiso 1 1 calc R U . . .
H69C H 0.2195 0.7837 0.2715 0.194 Uiso 1 1 calc R U . . .
C70 C 0.3361(6) 0.7092(6) 0.2820(4) 0.092(4) Uani 1 1 d . . . . .
H70A H 0.3364 0.7004 0.2487 0.138 Uiso 1 1 calc R U . . .
H70B H 0.3748 0.7128 0.2933 0.138 Uiso 1 1 calc R U . . .
H70C H 0.3172 0.6804 0.2991 0.138 Uiso 1 1 calc R U . . .
C71 C 0.2551(6) 0.7944(5) 0.3630(5) 0.082(4) Uani 1 1 d . . . . .
H71 H 0.2172 0.7931 0.3527 0.098 Uiso 1 1 calc R U . . .
C72 C 0.2748(6) 0.8117(5) 0.4066(6) 0.089(5) Uani 1 1 d . . . . .
C73 C 0.2409(6) 0.8349(5) 0.4455(5) 0.082(4) Uani 1 1 d . U . . .
C74 C 0.2103(8) 0.8846(7) 0.4311(6) 0.115(5) Uani 1 1 d . U . . .
H74A H 0.1881 0.8771 0.4031 0.173 Uiso 1 1 calc R U . . .
H74B H 0.1854 0.8961 0.4563 0.173 Uiso 1 1 calc R U . . .
H74C H 0.2374 0.9133 0.4246 0.173 Uiso 1 1 calc R U . . .
C75 C 0.1936(9) 0.7929(8) 0.4586(7) 0.137(7) Uani 1 1 d . U . . .
H75A H 0.1698 0.7861 0.4313 0.205 Uiso 1 1 calc R U . . .
H75B H 0.2111 0.7590 0.4687 0.205 Uiso 1 1 calc R U . . .
H75C H 0.1707 0.8075 0.4839 0.205 Uiso 1 1 calc R U . . .
C76 C 0.3797(6) 0.4877(5) 0.3924(4) 0.075(4) Uani 1 1 d . . . . .
H76A H 0.4162 0.4893 0.3769 0.113 Uiso 1 1 calc R U . . .
H76B H 0.3772 0.4543 0.4105 0.113 Uiso 1 1 calc R U . . .
H76C H 0.3496 0.4883 0.3690 0.113 Uiso 1 1 calc R U . . .
C77 C 0.2755(8) 0.8435(8) 0.4878(7) 0.125(6) Uani 1 1 d . U . . .
H77A H 0.2948 0.8099 0.4960 0.188 Uiso 1 1 calc R U . . .
H77B H 0.3033 0.8717 0.4818 0.188 Uiso 1 1 calc R U . . .
H77C H 0.2512 0.8545 0.5135 0.188 Uiso 1 1 calc R U . . .
C78 C 0.3068(4) 0.6677(3) 0.4645(3) 0.046(2) Uani 1 1 d . . . . .
H78A H 0.3300 0.6981 0.4544 0.069 Uiso 1 1 calc R U . . .
H78B H 0.2695 0.6705 0.4502 0.069 Uiso 1 1 calc R U . . .
H78C H 0.3034 0.6683 0.4984 0.069 Uiso 1 1 calc R U . . .
C79 C 0.2719(4) 0.5672(4) 0.3629(3) 0.051(2) Uani 1 1 d . . . . .
C80 C 0.2318(5) 0.5634(6) 0.3212(3) 0.069(3) Uani 1 1 d . . . . .
H80 H 0.2260 0.6012 0.3100 0.083 Uiso 1 1 calc R U . . .
C81 C 0.2401(7) 0.5327(6) 0.2366(5) 0.090(5) Uani 1 1 d . . . . .
C82 C 0.2054(10) 0.5703(7) 0.2111(4) 0.114(6) Uani 1 1 d . . . . .
C83 C 0.2225(9) 0.6256(7) 0.2137(5) 0.117(6) Uani 1 1 d . . . . .
H83A H 0.1965 0.6479 0.1954 0.175 Uiso 1 1 calc R U . . .
H83B H 0.2221 0.6375 0.2462 0.175 Uiso 1 1 calc R U . . .
H83C H 0.2605 0.6294 0.2013 0.175 Uiso 1 1 calc R U . . .
C84 C 0.1443(8) 0.5607(8) 0.2280(6) 0.118(5) Uani 1 1 d . U . . .
H84A H 0.1352 0.5223 0.2254 0.177 Uiso 1 1 calc R U . . .
H84B H 0.1411 0.5721 0.2605 0.177 Uiso 1 1 calc R U . . .
H84C H 0.1183 0.5817 0.2087 0.177 Uiso 1 1 calc R U . . .
C85 C 0.2066(9) 0.5558(8) 0.1586(5) 0.127(7) Uani 1 1 d . . . . .
H85A H 0.1953 0.5181 0.1544 0.191 Uiso 1 1 calc R U . . .
H85B H 0.1806 0.5793 0.1415 0.191 Uiso 1 1 calc R U . . .
H85C H 0.2447 0.5608 0.1466 0.191 Uiso 1 1 calc R U . . .
C86 C 0.2677(7) 0.4951(7) 0.2223(6) 0.092(4) Uani 1 1 d . . . . .
H86 H 0.2675 0.4837 0.1907 0.110 Uiso 1 1 calc R U . . .
C87 C 0.3011(8) 0.4696(6) 0.2583(8) 0.113(7) Uani 1 1 d . . . . .
C88 C 0.3336(6) 0.4227(7) 0.2589(5) 0.127(7) Uani 1 1 d D . . . .
C89 C 0.2964(17) 0.3706(13) 0.2495(14) 0.100(4) Uani 0.321(13) 1 d D . P D 7
H89A H 0.3204 0.3385 0.2501 0.150 Uiso 0.321(13) 1 calc R U P D 7
H89B H 0.2678 0.3676 0.2737 0.150 Uiso 0.321(13) 1 calc R U P D 7
H89C H 0.2782 0.3737 0.2190 0.150 Uiso 0.321(13) 1 calc R U P D 7
C90 C 0.3771(14) 0.4165(19) 0.2183(11) 0.100(4) Uani 0.321(13) 1 d D . P D 7
H90A H 0.3975 0.3825 0.2219 0.150 Uiso 0.321(13) 1 calc R U P D 7
H90B H 0.3572 0.4166 0.1884 0.150 Uiso 0.321(13) 1 calc R U P D 7
H90C H 0.4037 0.4466 0.2193 0.150 Uiso 0.321(13) 1 calc R U P D 7
C91 C 0.3706(15) 0.4013(17) 0.3006(11) 0.100(4) Uani 0.321(13) 1 d D . P D 7
H91A H 0.3890 0.3676 0.2916 0.150 Uiso 0.321(13) 1 calc R U P D 7
H91B H 0.3992 0.4283 0.3085 0.150 Uiso 0.321(13) 1 calc R U P D 7
H91C H 0.3467 0.3949 0.3277 0.150 Uiso 0.321(13) 1 calc R U P D 7
C89B C 0.3272(9) 0.3924(8) 0.2102(7) 0.100(4) Uani 0.679(13) 1 d D . P D 8
H89D H 0.3500 0.3595 0.2105 0.150 Uiso 0.679(13) 1 calc R U P D 8
H89E H 0.2878 0.3830 0.2049 0.150 Uiso 0.679(13) 1 calc R U P D 8
H89F H 0.3400 0.4162 0.1851 0.150 Uiso 0.679(13) 1 calc R U P D 8
C90B C 0.3970(8) 0.4398(9) 0.2642(7) 0.100(4) Uani 0.679(13) 1 d D . P D 8
H90D H 0.4207 0.4075 0.2646 0.150 Uiso 0.679(13) 1 calc R U P D 8
H90E H 0.4076 0.4628 0.2379 0.150 Uiso 0.679(13) 1 calc R U P D 8
H90F H 0.4021 0.4599 0.2933 0.150 Uiso 0.679(13) 1 calc R U P D 8
C91B C 0.3187(9) 0.3814(8) 0.2980(7) 0.100(4) Uani 0.679(13) 1 d D . P D 8
H91D H 0.3434 0.3499 0.2957 0.150 Uiso 0.679(13) 1 calc R U P D 8
H91E H 0.3237 0.3985 0.3285 0.150 Uiso 0.679(13) 1 calc R U P D 8
H91F H 0.2795 0.3699 0.2943 0.150 Uiso 0.679(13) 1 calc R U P D 8
C92 C 0.1334(4) 0.5685(6) 0.3575(3) 0.063(3) Uani 1 1 d . . . . .
C93 C 0.1266(5) 0.6286(5) 0.3666(4) 0.066(3) Uani 1 1 d . . . . .
C94 C 0.1204(6) 0.6603(6) 0.3217(4) 0.088(4) Uani 1 1 d . . . . .
H94A H 0.0893 0.6453 0.3033 0.132 Uiso 1 1 calc R U . . .
H94B H 0.1125 0.6982 0.3289 0.132 Uiso 1 1 calc R U . . .
H94C H 0.1552 0.6579 0.3039 0.132 Uiso 1 1 calc R U . . .
C95 C 0.1732(4) 0.6505(5) 0.3950(4) 0.066(3) Uani 1 1 d . . . . .
H95A H 0.2083 0.6479 0.3775 0.099 Uiso 1 1 calc R U . . .
H95B H 0.1656 0.6883 0.4025 0.099 Uiso 1 1 calc R U . . .
H95C H 0.1767 0.6297 0.4239 0.099 Uiso 1 1 calc R U . . .
C96 C 0.0724(5) 0.6323(6) 0.3932(5) 0.082(4) Uani 1 1 d . . . . .
H96A H 0.0417 0.6177 0.3741 0.123 Uiso 1 1 calc R U . . .
H96B H 0.0756 0.6115 0.4221 0.123 Uiso 1 1 calc R U . . .
H96C H 0.0646 0.6701 0.4007 0.123 Uiso 1 1 calc R U . . .
C97 C 0.0970(5) 0.5256(6) 0.3679(4) 0.071(3) Uani 1 1 d . . . . .
H97 H 0.0622 0.5283 0.3837 0.085 Uiso 1 1 calc R U . . .
C98 C 0.1203(5) 0.4794(6) 0.3512(4) 0.077(4) Uani 1 1 d . . . . .
C99 C 0.1010(6) 0.4183(7) 0.3550(5) 0.113(7) Uani 1 1 d . . . . .
C100 C 0.1325(7) 0.3912(6) 0.3217(6) 0.100(3) Uani 1 1 d . . . . .
H10A H 0.1308 0.4110 0.2922 0.150 Uiso 1 1 calc R U . . .
H10B H 0.1716 0.3887 0.3322 0.150 Uiso 1 1 calc R U . . .
H10C H 0.1173 0.3549 0.3172 0.150 Uiso 1 1 calc R U . . .
C101 C 0.0378(7) 0.4271(6) 0.3328(6) 0.100(3) Uani 1 1 d . . . . .
H10D H 0.0143 0.4461 0.3553 0.150 Uiso 1 1 calc R U . . .
H10E H 0.0404 0.4485 0.3042 0.150 Uiso 1 1 calc R U . . .
H10F H 0.0211 0.3919 0.3257 0.150 Uiso 1 1 calc R U . . .
C102 C 0.0929(7) 0.4030(6) 0.4017(6) 0.100(3) Uani 1 1 d . . . . .
H10G H 0.0688 0.4295 0.4171 0.150 Uiso 1 1 calc R U . . .
H10H H 0.0749 0.3675 0.4027 0.150 Uiso 1 1 calc R U . . .
H10I H 0.1292 0.4013 0.4178 0.150 Uiso 1 1 calc R U . . .
C103 C 0.3980(9) 0.5486(10) 0.5316(9) 0.049(3) Uani 0.366(16) 1 d D . P E 9
H10J H 0.4043 0.5832 0.5160 0.074 Uiso 0.366(16) 1 calc R U P E 9
H10K H 0.4005 0.5538 0.5654 0.074 Uiso 0.366(16) 1 calc R U P E 9
H10L H 0.4267 0.5227 0.5218 0.074 Uiso 0.366(16) 1 calc R U P E 9
C13D C 0.3643(6) 0.5702(6) 0.5517(5) 0.049(3) Uani 0.634(16) 1 d D . P E 10
H13D H 0.3831 0.5989 0.5343 0.074 Uiso 0.634(16) 1 calc R U P E 10
H13E H 0.3321 0.5853 0.5683 0.074 Uiso 0.634(16) 1 calc R U P E 10
H13F H 0.3907 0.5544 0.5742 0.074 Uiso 0.634(16) 1 calc R U P E 10
C104 C 0.2479(5) 0.4375(4) 0.4451(3) 0.059(3) Uani 1 1 d . . . . .
H10M H 0.2480 0.4496 0.4127 0.089 Uiso 1 1 calc R U . . .
H10N H 0.2586 0.3993 0.4465 0.089 Uiso 1 1 calc R U . . .
H10O H 0.2101 0.4420 0.4580 0.089 Uiso 1 1 calc R U . . .
C105 C 0.3761(6) 0.3756(6) 0.4992(5) 0.092(4) Uani 1 1 d . . . . .
H10P H 0.4114 0.3557 0.5031 0.138 Uiso 1 1 calc R U . . .
H10Q H 0.3444 0.3506 0.5014 0.138 Uiso 1 1 calc R U . . .
H10R H 0.3755 0.3932 0.4687 0.138 Uiso 1 1 calc R U . . .
C106 C 0.2221(3) 0.5520(3) 0.5343(3) 0.0330(18) Uani 1 1 d . . . . .
C107 C 0.1731(4) 0.5836(4) 0.5575(3) 0.038(2) Uani 1 1 d . . . . .
H107 H 0.1412 0.5852 0.5348 0.046 Uiso 1 1 calc R U . . .
C108 C 0.1613(4) 0.6863(4) 0.5707(4) 0.055(3) Uani 1 1 d . . . . .
C109 C 0.0990(5) 0.6921(5) 0.5567(4) 0.069(3) Uani 1 1 d . . . . .
C110 C 0.0912(5) 0.6793(5) 0.5085(4) 0.075(3) Uani 1 1 d . . . . .
H11D H 0.1015 0.6416 0.5031 0.113 Uiso 1 1 calc R U . . .
H11E H 0.0518 0.6848 0.4999 0.113 Uiso 1 1 calc R U . . .
H11F H 0.1150 0.7028 0.4896 0.113 Uiso 1 1 calc R U . . .
C111 C 0.0620(5) 0.6593(6) 0.5897(5) 0.082(4) Uani 1 1 d . . . . .
H11G H 0.0697 0.6702 0.6219 0.123 Uiso 1 1 calc R U . . .
H11H H 0.0224 0.6659 0.5822 0.123 Uiso 1 1 calc R U . . .
H11I H 0.0703 0.6208 0.5860 0.123 Uiso 1 1 calc R U . . .
C112 C 0.0836(6) 0.7493(6) 0.5658(5) 0.095(5) Uani 1 1 d . . . . .
H11J H 0.0892 0.7574 0.5989 0.142 Uiso 1 1 calc R U . . .
H11K H 0.1074 0.7731 0.5471 0.142 Uiso 1 1 calc R U . . .
H11L H 0.0442 0.7551 0.5574 0.142 Uiso 1 1 calc R U . . .
C113 C 0.1982(4) 0.7195(3) 0.5884(3) 0.047(2) Uani 1 1 d . . . . .
H113 H 0.1912 0.7562 0.5961 0.056 Uiso 1 1 calc R U . . .
C114 C 0.2481(4) 0.6941(4) 0.5941(3) 0.047(2) Uani 1 1 d . . . . .
C115 C 0.3021(5) 0.7152(5) 0.6159(4) 0.062(3) Uani 1 1 d . . . . .
C116 C 0.2947(7) 0.7208(8) 0.6667(6) 0.116(3) Uani 1 1 d . . . . .
H11M H 0.3296 0.7344 0.6807 0.174 Uiso 1 1 calc R U . . .
H11N H 0.2641 0.7461 0.6729 0.174 Uiso 1 1 calc R U . . .
H11X H 0.2857 0.6855 0.6801 0.174 Uiso 1 1 calc R U . . .
C117 C 0.3140(7) 0.7719(8) 0.5963(6) 0.116(3) Uani 1 1 d . . . . .
H11O H 0.3191 0.7696 0.5626 0.174 Uiso 1 1 calc R U . . .
H11P H 0.2822 0.7957 0.6031 0.174 Uiso 1 1 calc R U . . .
H11Q H 0.3481 0.7864 0.6108 0.174 Uiso 1 1 calc R U . . .
C118 C 0.3521(7) 0.6781(8) 0.6038(6) 0.116(3) Uani 1 1 d . . . . .
H11R H 0.3556 0.6754 0.5699 0.174 Uiso 1 1 calc R U . . .
H11S H 0.3867 0.6933 0.6170 0.174 Uiso 1 1 calc R U . . .
H11T H 0.3457 0.6422 0.6169 0.174 Uiso 1 1 calc R U . . .
C119 C 0.1237(4) 0.5099(4) 0.6050(3) 0.048(2) Uani 1 1 d . . . . .
C120 C 0.0909(4) 0.4796(5) 0.5666(4) 0.061(3) Uani 1 1 d . . . . .
C121 C 0.1232(6) 0.4633(6) 0.5279(4) 0.083(4) Uani 1 1 d . . . . .
H12D H 0.1554 0.4420 0.5388 0.124 Uiso 1 1 calc R U . . .
H12E H 0.0999 0.4412 0.5071 0.124 Uiso 1 1 calc R U . . .
H12F H 0.1365 0.4952 0.5112 0.124 Uiso 1 1 calc R U . . .
C122 C 0.0413(6) 0.5122(10) 0.5518(7) 0.143(8) Uani 1 1 d . . . . .
H12G H 0.0198 0.5229 0.5793 0.214 Uiso 1 1 calc R U . . .
H12H H 0.0540 0.5445 0.5353 0.214 Uiso 1 1 calc R U . . .
H12I H 0.0174 0.4906 0.5311 0.214 Uiso 1 1 calc R U . . .
C123 C 0.0667(6) 0.4300(7) 0.5892(5) 0.097(5) Uani 1 1 d . . . . .
H12J H 0.0442 0.4407 0.6161 0.146 Uiso 1 1 calc R U . . .
H12K H 0.0429 0.4108 0.5668 0.146 Uiso 1 1 calc R U . . .
H12L H 0.0972 0.4063 0.5995 0.146 Uiso 1 1 calc R U . . .
C124 C 0.1233(4) 0.4996(4) 0.6501(3) 0.049(2) Uani 1 1 d . . . . .
H124 H 0.1048 0.4706 0.6653 0.059 Uiso 1 1 calc R U . . .
C125 C 0.1559(4) 0.5406(4) 0.6711(3) 0.043(2) Uani 1 1 d . . . . .
C126 C 0.1687(5) 0.5480(5) 0.7228(3) 0.062(3) Uani 1 1 d . . . . .
C127 C 0.2066(6) 0.5951(6) 0.7293(4) 0.081(4) Uani 1 1 d . . . . .
H12M H 0.1890 0.6273 0.7159 0.121 Uiso 1 1 calc R U . . .
H12N H 0.2134 0.6008 0.7626 0.121 Uiso 1 1 calc R U . . .
H12O H 0.2424 0.5882 0.7138 0.121 Uiso 1 1 calc R U . . .
C128 C 0.1127(5) 0.5610(6) 0.7472(4) 0.076(4) Uani 1 1 d . . . . .
H12P H 0.0967 0.5940 0.7340 0.114 Uiso 1 1 calc R U . . .
H12Q H 0.0864 0.5310 0.7426 0.114 Uiso 1 1 calc R U . . .
H12R H 0.1196 0.5661 0.7806 0.114 Uiso 1 1 calc R U . . .
C129 C 0.1929(6) 0.4991(5) 0.7421(4) 0.070(3) Uani 1 1 d . . . . .
H12S H 0.1669 0.4689 0.7372 0.105 Uiso 1 1 calc R U . . .
H12T H 0.2285 0.4913 0.7267 0.105 Uiso 1 1 calc R U . . .
H12U H 0.1995 0.5040 0.7755 0.105 Uiso 1 1 calc R U . . .
C130 C 0.4593(8) 0.6575(7) 0.4691(6) 0.043(3) Uani 0.510(13) 1 d . . P F 11
H13G H 0.4328 0.6462 0.4931 0.064 Uiso 0.510(13) 1 calc R U P F 11
H13H H 0.4975 0.6573 0.4820 0.064 Uiso 0.510(13) 1 calc R U P F 11
H13I H 0.4499 0.6939 0.4585 0.064 Uiso 0.510(13) 1 calc R U P F 11
C13O C 0.4763(9) 0.5930(7) 0.4688(6) 0.043(3) Uani 0.490(13) 1 d . . P F 12
H13J H 0.4471 0.5927 0.4927 0.064 Uiso 0.490(13) 1 calc R U P F 12
H13K H 0.4864 0.5558 0.4609 0.064 Uiso 0.490(13) 1 calc R U P F 12
H13L H 0.5095 0.6119 0.4807 0.064 Uiso 0.490(13) 1 calc R U P F 12

loop_
_atom_site_aniso_label
_atom_site_aniso_U_11
_atom_site_aniso_U_22
_atom_site_aniso_U_33
_atom_site_aniso_U_23
_atom_site_aniso_U_13
_atom_site_aniso_U_12
Fe1 0.0309(6) 0.0322(6) 0.0259(6) -0.0004(5) 0.0031(5) -0.0054(5)
Fe2 0.0320(6) 0.0361(6) 0.0308(7) 0.0079(5) 0.0048(5) -0.0040(5)
Fe3 0.0342(7) 0.0455(7) 0.0312(7) 0.0093(5) 0.0061(5) -0.0049(5)
Fe4 0.0336(6) 0.0382(6) 0.0256(6) 0.0019(5) 0.0081(5) -0.0044(5)
Fe5 0.0286(6) 0.0337(6) 0.0246(6) 0.0004(5) 0.0062(5) -0.0031(5)
O1 0.040(3) 0.033(3) 0.037(3) -0.005(2) 0.006(3) -0.015(3)
O2 0.034(3) 0.038(3) 0.023(3) -0.001(2) 0.002(2) -0.013(2)
O3 0.036(3) 0.035(3) 0.019(3) -0.007(2) 0.011(2) -0.004(2)
O4 0.040(3) 0.029(3) 0.036(3) 0.001(2) 0.003(3) -0.008(2)
O5 0.024(3) 0.041(3) 0.021(3) 0.002(2) 0.002(2) -0.004(2)
O6 0.039(3) 0.041(3) 0.030(3) 0.007(2) 0.006(3) -0.008(3)
O7 0.037(3) 0.036(3) 0.029(3) 0.004(2) 0.005(2) -0.008(2)
O8 0.030(3) 0.040(3) 0.045(3) 0.020(3) 0.010(3) 0.000(2)
O9 0.048(4) 0.056(4) 0.056(4) 0.021(3) 0.016(3) 0.009(3)
O10 0.034(3) 0.066(3) 0.052(3) 0.032(3) 0.017(2) 0.004(2)
O11 0.028(3) 0.084(4) 0.020(3) 0.010(3) 0.000(2) -0.014(3)
O12 0.036(3) 0.055(4) 0.021(3) 0.002(3) 0.005(2) -0.015(3)
O13 0.042(3) 0.036(3) 0.027(3) -0.002(2) 0.009(2) 0.003(3)
O14 0.040(3) 0.037(3) 0.042(3) -0.002(3) 0.020(3) -0.005(3)
O15 0.027(3) 0.047(3) 0.024(3) 0.006(2) 0.010(2) 0.008(2)
O16 0.026(3) 0.048(3) 0.027(3) 0.001(3) 0.001(2) 0.002(3)
O17 0.031(3) 0.056(4) 0.034(3) 0.016(3) 0.017(3) 0.001(3)
O18 0.029(3) 0.037(3) 0.029(3) -0.006(2) 0.002(2) -0.009(2)
O19 0.032(3) 0.036(3) 0.024(3) -0.004(2) 0.010(2) 0.001(2)
O20 0.038(3) 0.024(3) 0.037(3) 0.000(2) 0.000(3) -0.008(2)
N1 0.063(5) 0.053(5) 0.050(5) -0.014(4) 0.009(4) -0.033(4)
N2 0.092(7) 0.062(5) 0.037(5) -0.022(4) 0.011(5) -0.003(5)
N3 0.065(5) 0.042(4) 0.038(4) -0.007(4) 0.010(4) -0.028(4)
N4 0.072(6) 0.044(5) 0.039(5) -0.001(4) 0.003(4) -0.020(4)
N5 0.066(6) 0.055(6) 0.106(9) 0.022(6) 0.035(6) 0.007(5)
N6 0.067(6) 0.092(7) 0.057(6) 0.007(6) 0.026(5) -0.008(6)
N7 0.068(6) 0.067(6) 0.074(7) 0.034(5) 0.035(6) 0.023(5)
N8 0.065(6) 0.069(6) 0.081(7) 0.035(5) 0.028(5) 0.017(5)
N9 0.050(4) 0.039(4) 0.029(4) 0.006(3) 0.003(3) 0.000(3)
N10 0.067(6) 0.063(5) 0.031(4) 0.004(4) -0.002(4) -0.004(5)
N11 0.053(5) 0.031(4) 0.036(4) -0.001(3) -0.002(3) -0.001(3)
N12 0.061(5) 0.037(4) 0.067(6) 0.020(4) -0.010(4) -0.016(4)
N13 0.032(4) 0.049(4) 0.041(4) 0.002(3) 0.017(3) 0.010(3)
N14 0.041(4) 0.062(5) 0.022(4) 0.007(3) 0.005(3) 0.005(4)
N15 0.029(4) 0.063(5) 0.028(4) -0.001(3) 0.010(3) 0.005(3)
N16 0.036(4) 0.057(5) 0.033(4) 0.001(4) 0.010(3) 0.010(3)
N17 0.067(6) 0.084(7) 0.068(7) -0.010(6) 0.031(5) -0.013(6)
N18 0.105(9) 0.084(7) 0.059(6) -0.050(6) 0.057(6) -0.050(7)
N19 0.052(5) 0.070(6) 0.046(5) -0.017(4) 0.003(4) -0.027(4)
N20 0.057(6) 0.132(10) 0.033(5) -0.024(5) 0.018(4) -0.001(6)
C1 0.029(5) 0.040(5) 0.037(5) -0.010(4) 0.009(4) -0.012(4)
C2 0.050(6) 0.054(5) 0.031(5) -0.007(4) 0.002(4) -0.021(4)
C3 0.101(10) 0.065(7) 0.051(7) -0.011(6) -0.015(7) -0.020(7)
C4 0.071(9) 0.101(11) 0.111(12) 0.006(9) -0.018(8) -0.045(8)
C5 0.092(11) 0.142(14) 0.107(13) -0.023(11) -0.015(9) -0.060(10)
C6 0.070(9) 0.126(14) 0.144(15) -0.043(11) 0.005(10) -0.027(9)
C7 0.116(14) 0.156(16) 0.110(13) 0.001(11) -0.045(11) -0.063(12)
C8 0.084(10) 0.095(10) 0.082(10) -0.023(8) -0.028(8) -0.026(8)
C9 0.147(15) 0.079(9) 0.051(8) -0.016(6) 0.015(8) 0.009(9)
C10 0.111(13) 0.174(18) 0.067(10) -0.032(10) 0.028(9) -0.001(13)
C11 0.173(19) 0.172(19) 0.071(11) -0.038(11) 0.018(12) -0.004(15)
C12 0.163(19) 0.115(14) 0.131(16) -0.057(12) 0.026(14) 0.022(13)
C13 0.115(9) 0.132(9) 0.093(8) -0.014(7) 0.023(7) 0.017(8)
C14 0.065(6) 0.042(5) 0.040(5) 0.008(4) 0.003(5) -0.026(5)
C15 0.067(7) 0.053(6) 0.046(6) -0.003(5) 0.023(5) -0.026(5)
C16 0.053(7) 0.089(9) 0.086(9) 0.007(7) 0.007(6) -0.034(6)
C17 0.088(9) 0.051(6) 0.072(8) 0.020(6) 0.016(7) -0.007(6)
C18 0.056(6) 0.061(6) 0.048(6) -0.010(5) 0.022(5) -0.026(5)
C19 0.079(8) 0.051(6) 0.045(6) 0.004(5) 0.006(5) -0.022(5)
C20 0.078(8) 0.046(6) 0.053(7) -0.004(5) 0.013(6) -0.020(5)
C21 0.111(10) 0.029(5) 0.052(6) 0.002(4) 0.018(7) -0.005(6)
C22 0.162(15) 0.036(6) 0.110(11) -0.015(6) 0.043(11) -0.022(8)
C23 0.131(14) 0.057(8) 0.122(13) 0.011(8) 0.014(12) 0.017(8)
C24 0.144(14) 0.069(8) 0.072(9) 0.017(7) 0.033(9) 0.001(8)
C25 0.043(5) 0.049(5) 0.041(5) -0.017(4) 0.015(4) -0.007(4)
C26 0.063(6) 0.037(5) 0.066(7) -0.007(5) 0.026(5) -0.005(4)
C27 0.038(5) 0.030(4) 0.030(4) 0.006(3) 0.005(4) -0.008(4)
C28 0.068(8) 0.053(6) 0.080(8) -0.002(6) -0.008(6) -0.015(5)
C29 0.052(6) 0.043(5) 0.034(5) 0.009(4) 0.003(4) -0.012(4)
C30 0.061(6) 0.046(6) 0.047(6) -0.010(4) 0.003(5) -0.002(5)
C31 0.075(7) 0.051(6) 0.031(5) -0.003(4) 0.017(5) 0.015(5)
C32 0.068(7) 0.057(6) 0.050(6) -0.001(5) 0.027(5) 0.004(5)
C33 0.095(9) 0.065(7) 0.046(6) 0.014(5) 0.020(6) 0.023(6)
C34 0.127(12) 0.081(8) 0.050(7) -0.007(6) 0.038(7) 0.038(8)
C35 0.071(7) 0.043(6) 0.051(6) -0.010(5) -0.007(6) 0.005(5)
C36 0.078(8) 0.037(5) 0.077(8) -0.026(5) -0.018(7) -0.006(5)
C37 0.096(10) 0.038(6) 0.111(11) 0.015(6) 0.006(8) -0.019(6)
C38 0.103(10) 0.060(6) 0.149(15) 0.010(8) 0.011(10) -0.031(7)
C39 0.103(10) 0.060(6) 0.149(15) 0.010(8) 0.011(10) -0.031(7)
C40 0.103(10) 0.060(6) 0.149(15) 0.010(8) 0.011(10) -0.031(7)
C38B 0.103(10) 0.060(6) 0.149(15) 0.010(8) 0.011(10) -0.031(7)
C39B 0.103(10) 0.060(6) 0.149(15) 0.010(8) 0.011(10) -0.031(7)
C40B 0.103(10) 0.060(6) 0.149(15) 0.010(8) 0.011(10) -0.031(7)
C41 0.070(7) 0.041(6) 0.054(6) 0.020(5) 0.017(6) 0.010(5)
C42 0.068(7) 0.060(7) 0.073(8) 0.039(6) 0.044(6) 0.024(6)
C43 0.074(8) 0.068(7) 0.078(8) 0.018(6) 0.034(7) 0.007(6)
C44 0.104(10) 0.047(6) 0.067(7) -0.018(5) 0.039(7) -0.026(6)
C45 0.090(9) 0.061(7) 0.109(10) 0.052(7) 0.043(8) 0.028(6)
C46 0.081(9) 0.066(7) 0.045(6) 0.026(5) 0.014(6) 0.024(6)
C47 0.056(7) 0.132(12) 0.032(6) 0.027(7) -0.003(5) 0.000(7)
C48 0.157(16) 0.114(11) 0.052(8) 0.030(8) 0.037(9) 0.035(11)
C49 0.108 0.183 0.075 -0.032 -0.039 0.028
C50 0.108 0.183 0.075 -0.032 -0.039 0.028
C51 0.108 0.183 0.075 -0.032 -0.039 0.028
C49B 0.108 0.183 0.075 -0.032 -0.039 0.028
C50B 0.108 0.183 0.075 -0.032 -0.039 0.028
C51B 0.108 0.183 0.075 -0.032 -0.039 0.028
C52 0.034(3) 0.066(3) 0.052(3) 0.032(3) 0.017(2) 0.004(2)
C53 0.057(6) 0.045(5) 0.041(5) 0.026(4) 0.017(5) -0.006(5)
C54 0.071(8) 0.053(7) 0.098(10) 0.049(7) 0.037(7) 0.016(6)
C55 0.126(12) 0.049(7) 0.078(9) -0.007(6) 0.052(9) 0.006(7)
C56 0.069(5) 0.068(5) 0.069(5) 0.0001(7) 0.0006(7) -0.0003(7)
C57 0.097(16) 0.073(6) 0.143(15) 0.051(7) 0.043(13) 0.020(8)
C58 0.097(16) 0.073(6) 0.143(15) 0.051(7) 0.043(13) 0.020(8)
C59 0.097(16) 0.073(6) 0.143(15) 0.051(7) 0.043(13) 0.020(8)
C56B 0.069(5) 0.068(5) 0.069(5) 0.0001(7) 0.0006(7) -0.0003(7)
C57B 0.097(16) 0.073(6) 0.143(15) 0.051(7) 0.043(13) 0.020(8)
C58B 0.097(16) 0.073(6) 0.143(15) 0.051(7) 0.043(13) 0.020(8)
C59B 0.097(16) 0.073(6) 0.143(15) 0.051(7) 0.043(13) 0.020(8)
C60 0.124(14) 0.073(10) 0.161(19) -0.027(12) 0.086(14) -0.003(9)
C61 0.084(10) 0.115(12) 0.098(12) -0.039(11) 0.053(9) -0.020(9)
C62 0.087(11) 0.24(2) 0.070(10) -0.045(12) 0.025(9) -0.044(13)
C63 0.166(19) 0.19(2) 0.121(15) 0.001(14) 0.050(14) 0.027(16)
C64 0.100(14) 0.29(3) 0.143(17) 0.026(18) 0.040(13) -0.030(17)
C65 0.16(2) 0.27(3) 0.122(17) 0.083(18) -0.023(15) 0.02(2)
C66 0.073(9) 0.092(9) 0.073(9) 0.054(7) 0.018(7) 0.022(7)
C67 0.091(10) 0.090(9) 0.078(9) 0.049(7) 0.008(7) 0.020(8)
C68 0.096(12) 0.21(2) 0.126(15) 0.103(15) 0.014(11) -0.002(13)
C69 0.091(12) 0.192(19) 0.106(12) 0.088(13) -0.007(9) 0.017(12)
C70 0.096(10) 0.131(12) 0.050(7) 0.039(8) -0.002(7) 0.002(9)
C71 0.074(9) 0.090(9) 0.083(10) 0.031(8) 0.020(8) 0.023(7)
C72 0.085(10) 0.075(8) 0.106(12) 0.055(8) 0.047(9) 0.045(7)
C73 0.081(7) 0.068(6) 0.097(7) 0.020(6) 0.029(6) 0.019(6)
C74 0.115(9) 0.114(8) 0.116(9) 0.007(7) 0.004(7) 0.024(7)
C75 0.137(10) 0.138(10) 0.135(10) 0.013(8) 0.034(8) 0.001(8)
C76 0.095(10) 0.056(7) 0.075(8) 0.019(6) 0.017(7) 0.002(6)
C77 0.127(9) 0.124(9) 0.125(9) 0.003(8) 0.011(8) 0.029(8)
C78 0.059(6) 0.035(5) 0.043(5) 0.013(4) 0.010(4) 0.000(4)
C79 0.046(6) 0.065(6) 0.043(6) -0.008(5) 0.008(5) -0.006(5)
C80 0.068(7) 0.112(9) 0.028(5) -0.007(6) 0.016(5) -0.035(7)
C81 0.093(10) 0.095(10) 0.083(11) -0.001(8) 0.049(9) -0.024(9)
C82 0.21(2) 0.107(12) 0.030(7) 0.004(7) -0.028(9) -0.029(13)
C83 0.164(17) 0.130(15) 0.055(9) 0.011(9) -0.011(10) -0.010(13)
C84 0.130(9) 0.131(9) 0.093(8) 0.000(7) 0.021(8) -0.009(8)
C85 0.166(18) 0.171(17) 0.044(8) 0.011(9) 0.002(9) 0.028(14)
C86 0.092(11) 0.095(11) 0.089(11) -0.023(9) 0.026(9) -0.020(9)
C87 0.098(12) 0.066(9) 0.175(19) -0.007(11) 0.065(13) -0.034(9)
C88 0.079(11) 0.103(13) 0.20(2) 0.017(13) 0.046(12) -0.034(10)
C89 0.095(9) 0.094(8) 0.112(10) -0.028(7) 0.010(7) 0.003(7)
C90 0.095(9) 0.094(8) 0.112(10) -0.028(7) 0.010(7) 0.003(7)
C91 0.095(9) 0.094(8) 0.112(10) -0.028(7) 0.010(7) 0.003(7)
C89B 0.095(9) 0.094(8) 0.112(10) -0.028(7) 0.010(7) 0.003(7)
C90B 0.095(9) 0.094(8) 0.112(10) -0.028(7) 0.010(7) 0.003(7)
C91B 0.095(9) 0.094(8) 0.112(10) -0.028(7) 0.010(7) 0.003(7)
C92 0.041(6) 0.123(10) 0.026(5) 0.007(6) -0.001(4) -0.014(6)
C93 0.062(7) 0.082(8) 0.054(7) 0.017(6) 0.010(6) 0.001(6)
C94 0.073(9) 0.120(11) 0.071(9) 0.009(8) -0.012(7) -0.014(8)
C95 0.044(6) 0.093(8) 0.061(7) 0.021(6) 0.000(5) -0.017(6)
C96 0.035(6) 0.103(10) 0.108(11) -0.002(8) 0.010(6) -0.012(6)
C97 0.055(7) 0.108(10) 0.051(7) -0.016(6) 0.016(5) -0.022(7)
C98 0.063(7) 0.112(10) 0.055(7) -0.020(7) 0.023(6) -0.055(7)
C99 0.096(10) 0.141(13) 0.102(11) -0.091(10) 0.067(9) -0.077(10)
C100 0.105(7) 0.094(6) 0.101(7) -0.020(5) 0.032(5) -0.009(5)
C101 0.105(7) 0.094(6) 0.101(7) -0.020(5) 0.032(5) -0.009(5)
C102 0.105(7) 0.094(6) 0.101(7) -0.020(5) 0.032(5) -0.009(5)
C103 0.021(6) 0.059(8) 0.068(9) 0.006(7) -0.006(6) 0.000(6)
C13D 0.021(6) 0.059(8) 0.068(9) 0.006(7) -0.006(6) 0.000(6)
C104 0.078(7) 0.074(7) 0.026(5) -0.016(5) 0.004(5) -0.040(6)
C105 0.082(9) 0.092(9) 0.102(11) -0.041(8) 0.033(8) -0.012(8)
C106 0.026(4) 0.047(5) 0.025(4) -0.007(4) -0.001(3) 0.003(4)
C107 0.030(4) 0.054(5) 0.031(5) -0.004(4) 0.005(4) 0.004(4)
C108 0.036(5) 0.067(7) 0.063(7) 0.011(5) 0.028(5) 0.031(5)
C109 0.052(6) 0.098(9) 0.057(7) 0.032(6) 0.013(5) 0.034(6)
C110 0.060(7) 0.091(9) 0.075(9) 0.015(7) -0.003(6) 0.017(6)
C111 0.039(6) 0.103(10) 0.105(10) 0.016(8) 0.019(6) 0.018(6)
C112 0.073(9) 0.109(11) 0.104(11) 0.014(8) 0.002(8) 0.054(8)
C113 0.055(6) 0.029(4) 0.056(6) -0.007(4) 0.027(5) 0.003(4)
C114 0.049(6) 0.043(5) 0.049(6) -0.006(4) 0.024(5) -0.006(4)
C115 0.064(7) 0.072(7) 0.049(6) 0.002(5) 0.024(5) -0.001(6)
C116 0.096(7) 0.158(9) 0.095(7) -0.012(6) 0.021(5) -0.025(6)
C117 0.096(7) 0.158(9) 0.095(7) -0.012(6) 0.021(5) -0.025(6)
C118 0.096(7) 0.158(9) 0.095(7) -0.012(6) 0.021(5) -0.025(6)
C119 0.025(5) 0.080(7) 0.041(6) -0.004(5) 0.007(4) 0.003(5)
C120 0.032(5) 0.084(8) 0.066(7) -0.011(6) 0.006(5) -0.015(5)
C121 0.069(8) 0.111(10) 0.069(8) -0.041(7) 0.008(7) -0.032(7)
C122 0.042(8) 0.25(2) 0.134(15) -0.023(15) -0.028(9) 0.027(11)
C123 0.083(9) 0.134(13) 0.073(9) -0.047(9) 0.022(7) -0.025(9)
C124 0.038(5) 0.068(6) 0.043(6) 0.006(5) 0.022(4) 0.006(5)
C125 0.038(5) 0.055(6) 0.037(5) -0.003(4) 0.010(4) 0.010(4)
C126 0.081(8) 0.074(7) 0.032(5) -0.007(5) 0.021(5) 0.017(6)
C127 0.108(10) 0.099(9) 0.036(6) -0.004(6) 0.011(6) -0.033(8)
C128 0.084(9) 0.103(9) 0.040(6) -0.013(6) 0.024(6) 0.020(7)
C129 0.092(9) 0.084(8) 0.035(6) 0.005(5) 0.009(6) 0.038(7)
C130 0.057(8) 0.046(7) 0.026(6) 0.011(5) -0.013(6) -0.004(6)
C13O 0.057(8) 0.046(7) 0.026(6) 0.011(5) -0.013(6) -0.004(6)

loop_
_atom_type_symbol
_atom_type_description
_atom_type_scat_dispersion_real
_atom_type_scat_dispersion_imag
_atom_type_scat_source
C C 0.0033 0.0016 'International Tables Vol C Tables 4.2.6.8 and 6.1.1.4'
H H 0.0000 0.0000 'International Tables Vol C Tables 4.2.6.8 and 6.1.1.4'
N N 0.0061 0.0033 'International Tables Vol C Tables 4.2.6.8 and 6.1.1.4'
O O 0.0106 0.0060 'International Tables Vol C Tables 4.2.6.8 and 6.1.1.4'
Fe Fe 0.3463 0.8444 'International Tables Vol C Tables 4.2.6.8 and 6.1.1.4'

loop_
_geom_angle_atom_site_label_1
_geom_angle_atom_site_label_2
_geom_angle_atom_site_label_3
_geom_angle
_geom_angle_site_symmetry_1
_geom_angle_site_symmetry_3
O4 Fe1 O3 175.6(2) . .
O4 Fe1 O19 98.2(2) . 3_666
O3 Fe1 O19 78.7(2) . 3_666
O4 Fe1 O20 78.5(2) . .
O3 Fe1 O20 98.7(2) . .
O19 Fe1 O20 95.6(2) 3_666 .
O4 Fe1 O5 92.2(2) . .
O3 Fe1 O5 91.1(2) . .
O19 Fe1 O5 169.3(2) 3_666 .
O20 Fe1 O5 89.1(2) . .
O4 Fe1 O1 90.0(2) . .
O3 Fe1 O1 92.8(2) . .
O19 Fe1 O1 87.4(2) 3_666 .
O20 Fe1 O1 168.5(2) . .
O5 Fe1 O1 90.0(2) . .
O10 Fe2 O20 100.0(2) . .
O10 Fe2 O7 76.8(2) . .
O20 Fe2 O7 93.9(2) . .
O10 Fe2 O4 176.3(2) . .
O20 Fe2 O4 78.6(2) . .
O7 Fe2 O4 99.9(2) . .
O10 Fe2 O8 89.5(3) . .
O20 Fe2 O8 170.1(2) . .
O7 Fe2 O8 91.1(2) . .
O4 Fe2 O8 92.1(2) . .
O10 Fe2 O6 91.3(2) . .
O20 Fe2 O6 86.7(2) . .
O7 Fe2 O6 168.0(2) . .
O4 Fe2 O6 92.0(2) . .
O8 Fe2 O6 90.2(2) . .
O10 Fe3 O13 175.6(3) . .
O10 Fe3 O7 76.6(3) . .
O13 Fe3 O7 99.6(2) . .
O10 Fe3 O14 99.8(2) . .
O13 Fe3 O14 78.2(2) . .
O7 Fe3 O14 94.9(2) . .
O10 Fe3 O9 92.2(3) . .
O13 Fe3 O9 89.8(2) . .
O7 Fe3 O9 88.5(3) . .
O14 Fe3 O9 168.0(2) . .
O10 Fe3 O11 92.7(3) . .
O13 Fe3 O11 91.2(2) . .
O7 Fe3 O11 168.9(2) . .
O14 Fe3 O11 90.0(3) . .
O9 Fe3 O11 88.7(3) . .
O13 Fe4 O17 174.8(3) . .
O13 Fe4 O18 99.2(2) . .
O17 Fe4 O18 77.2(2) . .
O13 Fe4 O14 78.7(2) . .
O17 Fe4 O14 97.7(2) . .
O18 Fe4 O14 94.2(2) . .
O13 Fe4 O12 91.7(2) . .
O17 Fe4 O12 91.9(2) . .
O18 Fe4 O12 169.1(2) . .
O14 Fe4 O12 88.0(2) . .
O13 Fe4 O15 92.8(2) . .
O17 Fe4 O15 91.0(2) . .
O18 Fe4 O15 90.6(2) . .
O14 Fe4 O15 170.9(2) . .
O12 Fe4 O15 88.8(2) . .
O18 Fe5 O17 78.1(2) . .
O18 Fe5 O19 95.4(2) . .
O17 Fe5 O19 100.6(2) . .
O18 Fe5 O3 97.3(2) . 3_666
O17 Fe5 O3 175.3(2) . 3_666
O19 Fe5 O3 78.8(2) . 3_666
O18 Fe5 O16 87.9(2) . .
O17 Fe5 O16 91.6(2) . .
O19 Fe5 O16 167.8(2) . .
O3 Fe5 O16 89.2(2) 3_666 .
O18 Fe5 O2 170.1(2) . 3_666
O17 Fe5 O2 92.4(2) . 3_666
O19 Fe5 O2 89.2(2) . 3_666
O3 Fe5 O2 92.2(2) 3_666 3_666
O16 Fe5 O2 89.4(2) . 3_666
C1 O1 Fe1 126.1(5) . .
C1 O2 Fe5 125.5(5) . 3_666
C25 O3 Fe1 128.2(5) . .
C25 O3 Fe5 127.7(5) . 3_666
Fe1 O3 Fe5 98.7(2) . 3_666
C26 O4 Fe1 128.3(6) . .
C26 O4 Fe2 130.3(6) . .
Fe1 O4 Fe2 99.1(2) . .
C27 O5 Fe1 124.9(5) . .
C27 O6 Fe2 127.6(5) . .
C13O O7 Fe2 121.4(9) . .
C130 O7 Fe2 122.2(8) . .
C13O O7 Fe3 126.3(9) . .
C130 O7 Fe3 119.7(8) . .
Fe2 O7 Fe3 98.6(2) . .
C53 O8 Fe2 125.8(5) . .
C53 O9 Fe3 126.4(6) . .
C52 O10 Fe3 127.0(5) . .
C52 O10 Fe2 125.3(5) . .
Fe3 O10 Fe2 102.5(3) . .
C79 O11 Fe3 124.8(6) . .
C79 O12 Fe4 128.4(6) . .
C78 O13 Fe4 128.6(5) . .
C78 O13 Fe3 127.6(5) . .
Fe4 O13 Fe3 100.0(2) . .
C76 O14 Fe4 123.0(6) . .
C76 O14 Fe3 120.3(6) . .
Fe4 O14 Fe3 98.0(2) . .
C106 O15 Fe4 123.6(5) . .
C106 O16 Fe5 126.8(5) . .
C104 O17 Fe5 128.7(5) . .
C104 O17 Fe4 125.7(6) . .
Fe5 O17 Fe4 100.1(3) . .
C103 O18 Fe5 131.9(9) . .
C13D O18 Fe5 124.9(7) . .
C103 O18 Fe4 124.1(10) . .
C13D O18 Fe4 123.8(7) . .
Fe5 O18 Fe4 99.4(2) . .
C105 O19 Fe5 119.7(7) . .
C105 O19 Fe1 122.9(8) . 3_666
Fe5 O19 Fe1 98.7(2) . 3_666
C28 O20 Fe2 123.9(6) . .
C28 O20 Fe1 121.6(6) . .
Fe2 O20 Fe1 99.1(2) . .
N2 N1 C3 113.8(9) . .
N2 N1 C2 113.7(8) . .
C3 N1 C2 131.0(9) . .
N1 N2 C9 99.6(10) . .
N4 N3 C14 111.8(8) . .
N4 N3 C2 118.2(7) . .
C14 N3 C2 129.7(8) . .
C20 N4 N3 105.8(8) . .
C55 N5 N6 114.2(12) . .
C55 N5 C54 127.6(12) . .
N6 N5 C54 116.9(9) . .
C61 N6 N5 103.2(13) . .
N8 N7 C66 110.5(9) . .
N8 N7 C54 117.9(11) . .
C66 N7 C54 131.3(11) . .
C72 N8 N7 106.6(12) . .
N10 N9 C41 111.3(8) . .
N10 N9 C29 120.0(7) . .
C41 N9 C29 128.0(8) . .
C47 N10 N9 105.2(9) . .
N12 N11 C30 111.5(7) . .
N12 N11 C29 115.5(7) . .
C30 N11 C29 132.0(7) . .
C36 N12 N11 101.9(9) . .
N14 N13 C107 116.0(7) . .
N14 N13 C108 109.8(8) . .
C107 N13 C108 133.5(8) . .
C114 N14 N13 104.5(7) . .
N16 N15 C119 111.3(7) . .
N16 N15 C107 116.8(7) . .
C119 N15 C107 130.8(7) . .
C125 N16 N15 104.4(8) . .
N18 N17 C80 114.2(11) . .
N18 N17 C81 111.8(11) . .
C80 N17 C81 131.7(13) . .
C87 N18 N17 104.7(15) . .
N20 N19 C92 115.1(9) . .
N20 N19 C80 111.9(10) . .
C92 N19 C80 132.2(10) . .
N19 N20 C98 103.5(10) . .
O2 C1 O1 129.4(7) . .
O2 C1 C2 114.2(8) . .
O1 C1 C2 116.4(8) . .
N1 C2 N3 110.0(8) . .
N1 C2 C1 110.0(7) . .
N3 C2 C1 111.8(8) . .
N1 C2 H2 108.3 . .
N3 C2 H2 108.3 . .
C1 C2 H2 108.3 . .
C8 C3 N1 104.3(12) . .
C8 C3 C4 130.7(12) . .
N1 C3 C4 125.1(11) . .
C3 C4 C6 112.4(12) . .
C3 C4 C7 109.4(14) . .
C6 C4 C7 107.9(15) . .
C3 C4 C5 112.4(13) . .
C6 C4 C5 109.3(15) . .
C7 C4 C5 105.1(12) . .
C4 C5 H5A 109.5 . .
C4 C5 H5B 109.5 . .
H5A C5 H5B 109.5 . .
C4 C5 H5C 109.5 . .
H5A C5 H5C 109.5 . .
H5B C5 H5C 109.5 . .
C4 C6 H6A 109.5 . .
C4 C6 H6B 109.5 . .
H6A C6 H6B 109.5 . .
C4 C6 H6C 109.5 . .
H6A C6 H6C 109.5 . .
H6B C6 H6C 109.5 . .
C4 C7 H7A 109.5 . .
C4 C7 H7B 109.5 . .
H7A C7 H7B 109.5 . .
C4 C7 H7C 109.5 . .
H7A C7 H7C 109.5 . .
H7B C7 H7C 109.5 . .
C3 C8 C9 109.7(12) . .
C3 C8 H8 125.1 . .
C9 C8 H8 125.1 . .
C8 C9 N2 112.2(12) . .
C8 C9 C10 129.1(14) . .
N2 C9 C10 117.6(15) . .
C13 C10 C12 119.5(18) . .
C13 C10 C11 111.7(17) . .
C12 C10 C11 96.5(16) . .
C13 C10 C9 111.0(14) . .
C12 C10 C9 109.2(16) . .
C11 C10 C9 107.6(16) . .
C10 C11 H11A 109.5 . .
C10 C11 H11B 109.5 . .
H11A C11 H11B 109.5 . .
C10 C11 H11C 109.5 . .
H11A C11 H11C 109.5 . .
H11B C11 H11C 109.5 . .
C10 C12 H12A 109.5 . .
C10 C12 H12B 109.5 . .
H12A C12 H12B 109.5 . .
C10 C12 H12C 109.5 . .
H12A C12 H12C 109.5 . .
H12B C12 H12C 109.5 . .
C10 C13 H13A 109.5 . .
C10 C13 H13B 109.5 . .
H13A C13 H13B 109.5 . .
C10 C13 H13C 109.5 . .
H13A C13 H13C 109.5 . .
H13B C13 H13C 109.5 . .
C19 C14 N3 104.8(9) . .
C19 C14 C15 125.7(9) . .
N3 C14 C15 129.5(9) . .
C17 C15 C14 112.1(10) . .
C17 C15 C18 110.7(9) . .
C14 C15 C18 112.5(7) . .
C17 C15 C16 105.9(9) . .
C14 C15 C16 110.1(9) . .
C18 C15 C16 105.0(9) . .
C15 C16 H16A 109.5 . .
C15 C16 H16B 109.5 . .
H16A C16 H16B 109.5 . .
C15 C16 H16C 109.5 . .
H16A C16 H16C 109.5 . .
H16B C16 H16C 109.5 . .
C15 C17 H17A 109.5 . .
C15 C17 H17B 109.5 . .
H17A C17 H17B 109.5 . .
C15 C17 H17C 109.5 . .
H17A C17 H17C 109.5 . .
H17B C17 H17C 109.5 . .
C15 C18 H18A 109.5 . .
C15 C18 H18B 109.5 . .
H18A C18 H18B 109.5 . .
C15 C18 H18C 109.5 . .
H18A C18 H18C 109.5 . .
H18B C18 H18C 109.5 . .
C14 C19 C20 105.2(9) . .
C14 C19 H19 127.4 . .
C20 C19 H19 127.4 . .
N4 C20 C19 112.2(10) . .
N4 C20 C21 121.9(9) . .
C19 C20 C21 125.7(10) . .
C23 C21 C24 109.1(13) . .
C23 C21 C22 106.3(12) . .
C24 C21 C22 112.7(10) . .
C23 C21 C20 112.7(10) . .
C24 C21 C20 106.3(10) . .
C22 C21 C20 109.8(11) . .
C21 C22 H22A 109.5 . .
C21 C22 H22B 109.5 . .
H22A C22 H22B 109.5 . .
C21 C22 H22C 109.5 . .
H22A C22 H22C 109.5 . .
H22B C22 H22C 109.5 . .
C21 C23 H23A 109.5 . .
C21 C23 H23B 109.5 . .
H23A C23 H23B 109.5 . .
C21 C23 H23C 109.5 . .
H23A C23 H23C 109.5 . .
H23B C23 H23C 109.5 . .
C21 C24 H24A 109.5 . .
C21 C24 H24B 109.5 . .
H24A C24 H24B 109.5 . .
C21 C24 H24C 109.5 . .
H24A C24 H24C 109.5 . .
H24B C24 H24C 109.5 . .
O3 C25 H25A 109.5 . .
O3 C25 H25B 109.5 . .
H25A C25 H25B 109.5 . .
O3 C25 H25C 109.5 . .
H25A C25 H25C 109.5 . .
H25B C25 H25C 109.5 . .
O4 C26 H26A 109.5 . .
O4 C26 H26B 109.5 . .
H26A C26 H26B 109.5 . .
O4 C26 H26C 109.5 . .
H26A C26 H26C 109.5 . .
H26B C26 H26C 109.5 . .
O6 C27 O5 128.0(7) . .
O6 C27 C29 115.8(8) . .
O5 C27 C29 115.7(7) . .
O20 C28 H28A 109.5 . .
O20 C28 H28B 109.5 . .
H28A C28 H28B 109.5 . .
O20 C28 H28C 109.5 . .
H28A C28 H28C 109.5 . .
H28B C28 H28C 109.5 . .
N9 C29 N11 111.2(7) . .
N9 C29 C27 114.1(8) . .
N11 C29 C27 107.6(7) . .
N9 C29 H29 107.9 . .
N11 C29 H29 107.9 . .
C27 C29 H29 107.9 . .
C35 C30 N11 106.4(9) . .
C35 C30 C31 128.7(9) . .
N11 C30 C31 124.7(8) . .
C32 C31 C30 112.6(8) . .
C32 C31 C33 112.1(9) . .
C30 C31 C33 109.5(9) . .
C32 C31 C34 109.3(10) . .
C30 C31 C34 107.0(9) . .
C33 C31 C34 106.0(9) . .
C31 C32 H32A 109.5 . .
C31 C32 H32B 109.5 . .
H32A C32 H32B 109.5 . .
C31 C32 H32C 109.5 . .
H32A C32 H32C 109.5 . .
H32B C32 H32C 109.5 . .
C31 C33 H33A 109.5 . .
C31 C33 H33B 109.5 . .
H33A C33 H33B 109.5 . .
C31 C33 H33C 109.5 . .
H33A C33 H33C 109.5 . .
H33B C33 H33C 109.5 . .
C31 C34 H34A 109.5 . .
C31 C34 H34B 109.5 . .
H34A C34 H34B 109.5 . .
C31 C34 H34C 109.5 . .
H34A C34 H34C 109.5 . .
H34B C34 H34C 109.5 . .
C30 C35 C36 106.1(9) . .
C30 C35 H35 126.9 . .
C36 C35 H35 126.9 . .
C35 C36 N12 114.0(9) . .
C35 C36 C37 126.0(10) . .
N12 C36 C37 120.0(11) . .
C39B C37 C38B 110.6(12) . .
C39B C37 C40B 107.0(12) . .
C38B C37 C40B 104.6(12) . .
C39B C37 C36 112.3(14) . .
C38B C37 C36 114.8(15) . .
C40 C37 C36 111.9(13) . .
C40B C37 C36 106.9(14) . .
C40 C37 C38 109.9(11) . .
C36 C37 C38 112.2(14) . .
C40 C37 C39 108.9(11) . .
C36 C37 C39 107.7(13) . .
C38 C37 C39 106.0(11) . .
C37 C38 H38A 109.5 . .
C37 C38 H38B 109.5 . .
H38A C38 H38B 109.5 . .
C37 C38 H38C 109.5 . .
H38A C38 H38C 109.5 . .
H38B C38 H38C 109.5 . .
C37 C39 H39A 109.5 . .
C37 C39 H39B 109.5 . .
H39A C39 H39B 109.5 . .
C37 C39 H39C 109.5 . .
H39A C39 H39C 109.5 . .
H39B C39 H39C 109.5 . .
C37 C40 H40A 109.5 . .
C37 C40 H40B 109.5 . .
H40A C40 H40B 109.5 . .
C37 C40 H40C 109.5 . .
H40A C40 H40C 109.5 . .
H40B C40 H40C 109.5 . .
C37 C38B H38D 109.5 . .
C37 C38B H38E 109.5 . .
H38D C38B H38E 109.5 . .
C37 C38B H38F 109.5 . .
H38D C38B H38F 109.5 . .
H38E C38B H38F 109.5 . .
C37 C39B H39D 109.5 . .
C37 C39B H39E 109.5 . .
H39D C39B H39E 109.5 . .
C37 C39B H39F 109.5 . .
H39D C39B H39F 109.5 . .
H39E C39B H39F 109.5 . .
C37 C40B H40D 109.5 . .
C37 C40B H40E 109.5 . .
H40D C40B H40E 109.5 . .
C37 C40B H40F 109.5 . .
H40D C40B H40F 109.5 . .
H40E C40B H40F 109.5 . .
C46 C41 N9 103.4(10) . .
C46 C41 C42 129.7(10) . .
N9 C41 C42 126.8(10) . .
C41 C42 C44 113.9(8) . .
C41 C42 C45 108.6(11) . .
C44 C42 C45 106.6(10) . .
C41 C42 C43 113.4(10) . .
C44 C42 C43 107.6(11) . .
C45 C42 C43 106.2(8) . .
C42 C43 H43A 109.5 . .
C42 C43 H43B 109.5 . .
H43A C43 H43B 109.5 . .
C42 C43 H43C 109.5 . .
H43A C43 H43C 109.5 . .
H43B C43 H43C 109.5 . .
C42 C44 H44A 109.5 . .
C42 C44 H44B 109.5 . .
H44A C44 H44B 109.5 . .
C42 C44 H44C 109.5 . .
H44A C44 H44C 109.5 . .
H44B C44 H44C 109.5 . .
C42 C45 H45A 109.5 . .
C42 C45 H45B 109.5 . .
H45A C45 H45B 109.5 . .
C42 C45 H45C 109.5 . .
H45A C45 H45C 109.5 . .
H45B C45 H45C 109.5 . .
C47 C46 C41 108.7(10) . .
C47 C46 H46 125.7 . .
C41 C46 H46 125.7 . .
N10 C47 C46 111.3(11) . .
N10 C47 C48 120.7(12) . .
C46 C47 C48 127.8(11) . .
C50B C48 C49B 115.5(6) . .
C50B C48 C51B 116.3(7) . .
C49B C48 C51B 115.1(7) . .
C49 C48 C51 126.1(8) . .
C49 C48 C50 97.6(7) . .
C51 C48 C50 89.7(6) . .
C50B C48 C47 103.0(9) . .
C49B C48 C47 102.8(9) . .
C51B C48 C47 100.9(8) . .
C49 C48 C47 106.6(7) . .
C51 C48 C47 103.5(8) . .
C50 C48 C47 136.6(8) . .
C48 C49 H49A 109.5 . .
C48 C49 H49B 109.5 . .
H49A C49 H49B 109.5 . .
C48 C49 H49C 109.5 . .
H49A C49 H49C 109.5 . .
H49B C49 H49C 109.5 . .
C48 C50 H50A 109.5 . .
C48 C50 H50B 109.5 . .
H50A C50 H50B 109.5 . .
C48 C50 H50C 109.5 . .
H50A C50 H50C 109.5 . .
H50B C50 H50C 109.5 . .
C48 C51 H51A 109.5 . .
C48 C51 H51B 109.5 . .
H51A C51 H51B 109.5 . .
C48 C51 H51C 109.5 . .
H51A C51 H51C 109.5 . .
H51B C51 H51C 109.5 . .
C48 C49B H49D 109.5 . .
C48 C49B H49E 109.5 . .
H49D C49B H49E 109.5 . .
C48 C49B H49F 109.5 . .
H49D C49B H49F 109.5 . .
H49E C49B H49F 109.5 . .
C48 C50B H50D 109.5 . .
C48 C50B H50E 109.5 . .
H50D C50B H50E 109.5 . .
C48 C50B H50F 109.5 . .
H50D C50B H50F 109.5 . .
H50E C50B H50F 109.5 . .
C48 C51B H51D 109.5 . .
C48 C51B H51E 109.5 . .
H51D C51B H51E 109.5 . .
C48 C51B H51F 109.5 . .
H51D C51B H51F 109.5 . .
H51E C51B H51F 109.5 . .
O10 C52 H52A 109.5 . .
O10 C52 H52B 109.5 . .
H52A C52 H52B 109.5 . .
O10 C52 H52C 109.5 . .
H52A C52 H52C 109.5 . .
H52B C52 H52C 109.5 . .
O8 C53 O9 128.2(9) . .
O8 C53 C54 116.0(7) . .
O9 C53 C54 115.6(9) . .
N5 C54 N7 111.2(10) . .
N5 C54 C53 108.1(8) . .
N7 C54 C53 112.7(8) . .
N5 C54 H54 108.2 . .
N7 C54 H54 108.2 . .
C53 C54 H54 108.2 . .
C60 C55 N5 102.3(14) . .
C60 C55 C56 121(2) . .
N5 C55 C56 136(2) . .
C60 C55 C56B 133.1(17) . .
N5 C55 C56B 123.4(17) . .
C58 C56 C57 126(4) . .
C58 C56 C55 102(3) . .
C57 C56 C55 105(3) . .
C58 C56 C59 108(3) . .
C57 C56 C59 103(3) . .
C55 C56 C59 112(3) . .
C56 C57 H57A 109.5 . .
C56 C57 H57B 109.5 . .
H57A C57 H57B 109.5 . .
C56 C57 H57C 109.5 . .
H57A C57 H57C 109.5 . .
H57B C57 H57C 109.5 . .
C56 C58 H58A 109.5 . .
C56 C58 H58B 109.5 . .
H58A C58 H58B 109.5 . .
C56 C58 H58C 109.5 . .
H58A C58 H58C 109.5 . .
H58B C58 H58C 109.5 . .
C56 C59 H59A 109.5 . .
C56 C59 H59B 109.5 . .
H59A C59 H59B 109.5 . .
C56 C59 H59C 109.5 . .
H59A C59 H59C 109.5 . .
H59B C59 H59C 109.5 . .
C57B C56B C55 111(2) . .
C57B C56B C58B 110(2) . .
C55 C56B C58B 122(2) . .
C57B C56B C59B 103.2(19) . .
C55 C56B C59B 107.2(18) . .
C58B C56B C59B 101.4(19) . .
C56B C57B H57D 109.5 . .
C56B C57B H57E 109.5 . .
H57D C57B H57E 109.5 . .
C56B C57B H57F 109.5 . .
H57D C57B H57F 109.5 . .
H57E C57B H57F 109.5 . .
C56B C58B H58D 109.5 . .
C56B C58B H58E 109.5 . .
H58D C58B H58E 109.5 . .
C56B C58B H58F 109.5 . .
H58D C58B H58F 109.5 . .
H58E C58B H58F 109.5 . .
C56B C59B H59D 109.5 . .
C56B C59B H59E 109.5 . .
H59D C59B H59E 109.5 . .
C56B C59B H59F 109.5 . .
H59D C59B H59F 109.5 . .
H59E C59B H59F 109.5 . .
C55 C60 C61 112.3(15) . .
C55 C60 H60 123.9 . .
C61 C60 H60 123.9 . .
N6 C61 C60 107.9(17) . .
N6 C61 C62 112.9(15) . .
C60 C61 C62 139.3(17) . .
C63 C62 C64 110.2(12) . .
C63 C62 C61 103.9(15) . .
C64 C62 C61 110.5(15) . .
C63 C62 C65 107.4(12) . .
C64 C62 C65 106.7(13) . .
C61 C62 C65 118.0(14) . .
C62 C63 H63A 109.5 . .
C62 C63 H63B 109.5 . .
H63A C63 H63B 109.5 . .
C62 C63 H63C 109.5 . .
H63A C63 H63C 109.5 . .
H63B C63 H63C 109.5 . .
C62 C64 H64A 109.5 . .
C62 C64 H64B 109.5 . .
H64A C64 H64B 109.5 . .
C62 C64 H64C 109.5 . .
H64A C64 H64C 109.5 . .
H64B C64 H64C 109.5 . .
C62 C65 H65A 109.5 . .
C62 C65 H65B 109.5 . .
H65A C65 H65B 109.5 . .
C62 C65 H65C 109.5 . .
H65A C65 H65C 109.5 . .
H65B C65 H65C 109.5 . .
C71 C66 N7 105.8(13) . .
C71 C66 C67 127.4(14) . .
N7 C66 C67 126.5(11) . .
C66 C67 C68 118.2(16) . .
C66 C67 C70 113.3(10) . .
C68 C67 C70 105.4(13) . .
C66 C67 C69 111.0(13) . .
C68 C67 C69 104.1(12) . .
C70 C67 C69 103.4(14) . .
C67 C68 H68A 109.5 . .
C67 C68 H68B 109.5 . .
H68A C68 H68B 109.5 . .
C67 C68 H68C 109.5 . .
H68A C68 H68C 109.5 . .
H68B C68 H68C 109.5 . .
C67 C69 H69A 109.5 . .
C67 C69 H69B 109.5 . .
H69A C69 H69B 109.5 . .
C67 C69 H69C 109.5 . .
H69A C69 H69C 109.5 . .
H69B C69 H69C 109.5 . .
C67 C70 H70A 109.5 . .
C67 C70 H70B 109.5 . .
H70A C70 H70B 109.5 . .
C67 C70 H70C 109.5 . .
H70A C70 H70C 109.5 . .
H70B C70 H70C 109.5 . .
C66 C71 C72 105.9(14) . .
C66 C71 H71 127.0 . .
C72 C71 H71 127.0 . .
N8 C72 C71 111.0(12) . .
N8 C72 C73 121.8(16) . .
C71 C72 C73 127.2(14) . .
C77 C73 C74 112.2(14) . .
C77 C73 C72 111.6(13) . .
C74 C73 C72 112.0(12) . .
C77 C73 C75 107.1(14) . .
C74 C73 C75 105.3(14) . .
C72 C73 C75 108.3(13) . .
C73 C74 H74A 109.5 . .
C73 C74 H74B 109.5 . .
H74A C74 H74B 109.5 . .
C73 C74 H74C 109.5 . .
H74A C74 H74C 109.5 . .
H74B C74 H74C 109.5 . .
C73 C75 H75A 109.5 . .
C73 C75 H75B 109.5 . .
H75A C75 H75B 109.5 . .
C73 C75 H75C 109.5 . .
H75A C75 H75C 109.5 . .
H75B C75 H75C 109.5 . .
O14 C76 H76A 109.5 . .
O14 C76 H76B 109.5 . .
H76A C76 H76B 109.5 . .
O14 C76 H76C 109.5 . .
H76A C76 H76C 109.5 . .
H76B C76 H76C 109.5 . .
C73 C77 H77A 109.5 . .
C73 C77 H77B 109.5 . .
H77A C77 H77B 109.5 . .
C73 C77 H77C 109.5 . .
H77A C77 H77C 109.5 . .
H77B C77 H77C 109.5 . .
O13 C78 H78A 109.5 . .
O13 C78 H78B 109.5 . .
H78A C78 H78B 109.5 . .
O13 C78 H78C 109.5 . .
H78A C78 H78C 109.5 . .
H78B C78 H78C 109.5 . .
O12 C79 O11 127.9(9) . .
O12 C79 C80 120.7(9) . .
O11 C79 C80 111.3(8) . .
N17 C80 N19 115.0(10) . .
N17 C80 C79 111.8(11) . .
N19 C80 C79 110.7(8) . .
N17 C80 H80 106.2 . .
N19 C80 H80 106.2 . .
C79 C80 H80 106.2 . .
C86 C81 N17 103.9(17) . .
C86 C81 C82 129.2(17) . .
N17 C81 C82 126.5(14) . .
C83 C82 C81 115.5(16) . .
C83 C82 C85 105.5(13) . .
C81 C82 C85 109.3(16) . .
C83 C82 C84 113.3(18) . .
C81 C82 C84 106.0(13) . .
C85 C82 C84 106.9(15) . .
C82 C83 H83A 109.5 . .
C82 C83 H83B 109.5 . .
H83A C83 H83B 109.5 . .
C82 C83 H83C 109.5 . .
H83A C83 H83C 109.5 . .
H83B C83 H83C 109.5 . .
C82 C84 H84A 109.5 . .
C82 C84 H84B 109.5 . .
H84A C84 H84B 109.5 . .
C82 C84 H84C 109.5 . .
H84A C84 H84C 109.5 . .
H84B C84 H84C 109.5 . .
C82 C85 H85A 109.5 . .
C82 C85 H85B 109.5 . .
H85A C85 H85B 109.5 . .
C82 C85 H85C 109.5 . .
H85A C85 H85C 109.5 . .
H85B C85 H85C 109.5 . .
C81 C86 C87 112.9(16) . .
C81 C86 H86 123.6 . .
C87 C86 H86 123.6 . .
N18 C87 C88 121(2) . .
N18 C87 C86 106.2(15) . .
C88 C87 C86 132.3(18) . .
C87 C88 C91B 115.1(15) . .
C87 C88 C90 116(2) . .
C87 C88 C90B 107.9(14) . .
C91B C88 C90B 109.3(13) . .
C87 C88 C91 127(2) . .
C90 C88 C91 99.4(17) . .
C87 C88 C89 111(2) . .
C90 C88 C89 99.5(17) . .
C91 C88 C89 99.5(17) . .
C87 C88 C89B 109.4(17) . .
C91B C88 C89B 107.6(12) . .
C90B C88 C89B 107.3(12) . .
C88 C89 H89A 109.5 . .
C88 C89 H89B 109.5 . .
H89A C89 H89B 109.5 . .
C88 C89 H89C 109.5 . .
H89A C89 H89C 109.5 . .
H89B C89 H89C 109.5 . .
C88 C90 H90A 109.5 . .
C88 C90 H90B 109.5 . .
H90A C90 H90B 109.5 . .
C88 C90 H90C 109.5 . .
H90A C90 H90C 109.5 . .
H90B C90 H90C 109.5 . .
C88 C91 H91A 109.5 . .
C88 C91 H91B 109.5 . .
H91A C91 H91B 109.5 . .
C88 C91 H91C 109.5 . .
H91A C91 H91C 109.5 . .
H91B C91 H91C 109.5 . .
C88 C89B H89D 109.5 . .
C88 C89B H89E 109.5 . .
H89D C89B H89E 109.5 . .
C88 C89B H89F 109.5 . .
H89D C89B H89F 109.5 . .
H89E C89B H89F 109.5 . .
C88 C90B H90D 109.5 . .
C88 C90B H90E 109.5 . .
H90D C90B H90E 109.5 . .
C88 C90B H90F 109.5 . .
H90D C90B H90F 109.5 . .
H90E C90B H90F 109.5 . .
C88 C91B H91D 109.5 . .
C88 C91B H91E 109.5 . .
H91D C91B H91E 109.5 . .
C88 C91B H91F 109.5 . .
H91D C91B H91F 109.5 . .
H91E C91B H91F 109.5 . .
N19 C92 C97 103.6(11) . .
N19 C92 C93 126.7(9) . .
C97 C92 C93 129.7(10) . .
C95 C93 C96 110.0(10) . .
C95 C93 C94 110.5(10) . .
C96 C93 C94 108.6(11) . .
C95 C93 C92 112.0(10) . .
C96 C93 C92 103.8(10) . .
C94 C93 C92 111.7(10) . .
C93 C94 H94A 109.5 . .
C93 C94 H94B 109.5 . .
H94A C94 H94B 109.5 . .
C93 C94 H94C 109.5 . .
H94A C94 H94C 109.5 . .
H94B C94 H94C 109.5 . .
C93 C95 H95A 109.5 . .
C93 C95 H95B 109.5 . .
H95A C95 H95B 109.5 . .
C93 C95 H95C 109.5 . .
H95A C95 H95C 109.5 . .
H95B C95 H95C 109.5 . .
C93 C96 H96A 109.5 . .
C93 C96 H96B 109.5 . .
H96A C96 H96B 109.5 . .
C93 C96 H96C 109.5 . .
H96A C96 H96C 109.5 . .
H96B C96 H96C 109.5 . .
C98 C97 C92 108.0(10) . .
C98 C97 H97 126.0 . .
C92 C97 H97 126.0 . .
C97 C98 N20 109.7(11) . .
C97 C98 C99 131.3(10) . .
N20 C98 C99 118.6(12) . .
C100 C99 C102 127.1(19) . .
C100 C99 C98 104.8(11) . .
C102 C99 C98 111.4(10) . .
C100 C99 C101 107.0(13) . .
C102 C99 C101 105.9(11) . .
C98 C99 C101 96.4(14) . .
C99 C100 H10A 109.5 . .
C99 C100 H10B 109.5 . .
H10A C100 H10B 109.5 . .
C99 C100 H10C 109.5 . .
H10A C100 H10C 109.5 . .
H10B C100 H10C 109.5 . .
C99 C101 H10D 109.5 . .
C99 C101 H10E 109.5 . .
H10D C101 H10E 109.5 . .
C99 C101 H10F 109.5 . .
H10D C101 H10F 109.5 . .
H10E C101 H10F 109.5 . .
C99 C102 H10G 109.5 . .
C99 C102 H10H 109.5 . .
H10G C102 H10H 109.5 . .
C99 C102 H10I 109.5 . .
H10G C102 H10I 109.5 . .
H10H C102 H10I 109.5 . .
O18 C103 H10J 109.5 . .
O18 C103 H10K 109.5 . .
H10J C103 H10K 109.5 . .
O18 C103 H10L 109.5 . .
H10J C103 H10L 109.5 . .
H10K C103 H10L 109.5 . .
O18 C13D H13D 109.5 . .
O18 C13D H13E 109.5 . .
H13D C13D H13E 109.5 . .
O18 C13D H13F 109.5 . .
H13D C13D H13F 109.5 . .
H13E C13D H13F 109.5 . .
O17 C104 H10M 109.5 . .
O17 C104 H10N 109.5 . .
H10M C104 H10N 109.5 . .
O17 C104 H10O 109.5 . .
H10M C104 H10O 109.5 . .
H10N C104 H10O 109.5 . .
O19 C105 H10P 109.5 . .
O19 C105 H10Q 109.5 . .
H10P C105 H10Q 109.5 . .
O19 C105 H10R 109.5 . .
H10P C105 H10R 109.5 . .
H10Q C105 H10R 109.5 . .
O16 C106 O15 129.9(7) . .
O16 C106 C107 116.0(7) . .
O15 C106 C107 113.9(7) . .
N13 C107 N15 111.3(7) . .
N13 C107 C106 109.4(7) . .
N15 C107 C106 112.0(7) . .
N13 C107 H107 108.0 . .
N15 C107 H107 108.0 . .
C106 C107 H107 108.0 . .
C113 C108 N13 104.7(8) . .
C113 C108 C109 133.4(10) . .
N13 C108 C109 121.8(10) . .
C110 C109 C112 110.4(10) . .
C110 C109 C111 114.2(12) . .
C112 C109 C111 104.7(10) . .
C110 C109 C108 110.6(9) . .
C112 C109 C108 106.3(11) . .
C111 C109 C108 110.2(9) . .
C109 C110 H11D 109.5 . .
C109 C110 H11E 109.5 . .
H11D C110 H11E 109.5 . .
C109 C110 H11F 109.5 . .
H11D C110 H11F 109.5 . .
H11E C110 H11F 109.5 . .
C109 C111 H11G 109.5 . .
C109 C111 H11H 109.5 . .
H11G C111 H11H 109.5 . .
C109 C111 H11I 109.5 . .
H11G C111 H11I 109.5 . .
H11H C111 H11I 109.5 . .
C109 C112 H11J 109.5 . .
C109 C112 H11K 109.5 . .
H11J C112 H11K 109.5 . .
C109 C112 H11L 109.5 . .
H11J C112 H11L 109.5 . .
H11K C112 H11L 109.5 . .
C108 C113 C114 109.9(8) . .
C108 C113 H113 125.0 . .
C114 C113 H113 125.0 . .
N14 C114 C113 111.0(9) . .
N14 C114 C115 119.7(9) . .
C113 C114 C115 128.9(9) . .
C116 C115 C114 109.5(10) . .
C116 C115 C117 107.3(12) . .
C114 C115 C117 108.7(11) . .
C116 C115 C118 111.9(13) . .
C114 C115 C118 110.8(10) . .
C117 C115 C118 108.6(11) . .
C115 C116 H11M 109.5 . .
C115 C116 H11N 109.5 . .
H11M C116 H11N 109.5 . .
C115 C116 H11X 109.5 . .
H11M C116 H11X 109.5 . .
H11N C116 H11X 109.5 . .
C115 C117 H11O 109.5 . .
C115 C117 H11P 109.5 . .
H11O C117 H11P 109.5 . .
C115 C117 H11Q 109.5 . .
H11O C117 H11Q 109.5 . .
H11P C117 H11Q 109.5 . .
C115 C118 H11R 109.5 . .
C115 C118 H11S 109.5 . .
H11R C118 H11S 109.5 . .
C115 C118 H11T 109.5 . .
H11R C118 H11T 109.5 . .
H11S C118 H11T 109.5 . .
C124 C119 N15 106.7(9) . .
C124 C119 C120 127.0(10) . .
N15 C119 C120 125.8(9) . .
C121 C120 C122 111.5(13) . .
C121 C120 C123 108.4(11) . .
C122 C120 C123 105.0(12) . .
C121 C120 C119 115.3(9) . .
C122 C120 C119 109.7(12) . .
C123 C120 C119 106.3(10) . .
C120 C121 H12D 109.5 . .
C120 C121 H12E 109.5 . .
H12D C121 H12E 109.5 . .
C120 C121 H12F 109.5 . .
H12D C121 H12F 109.5 . .
H12E C121 H12F 109.5 . .
C120 C122 H12G 109.5 . .
C120 C122 H12H 109.5 . .
H12G C122 H12H 109.5 . .
C120 C122 H12I 109.5 . .
H12G C122 H12I 109.5 . .
H12H C122 H12I 109.5 . .
C120 C123 H12J 109.5 . .
C120 C123 H12K 109.5 . .
H12J C123 H12K 109.5 . .
C120 C123 H12L 109.5 . .
H12J C123 H12L 109.5 . .
H12K C123 H12L 109.5 . .
C119 C124 C125 105.8(9) . .
C119 C124 H124 127.1 . .
C125 C124 H124 127.1 . .
N16 C125 C124 111.6(8) . .
N16 C125 C126 121.0(9) . .
C124 C125 C126 127.4(9) . .
C129 C126 C127 111.6(12) . .
C129 C126 C125 110.5(8) . .
C127 C126 C125 109.5(9) . .
C129 C126 C128 110.0(10) . .
C127 C126 C128 107.7(10) . .
C125 C126 C128 107.5(10) . .
C126 C127 H12M 109.5 . .
C126 C127 H12N 109.5 . .
H12M C127 H12N 109.5 . .
C126 C127 H12O 109.5 . .
H12M C127 H12O 109.5 . .
H12N C127 H12O 109.5 . .
C126 C128 H12P 109.5 . .
C126 C128 H12Q 109.5 . .
H12P C128 H12Q 109.5 . .
C126 C128 H12R 109.5 . .
H12P C128 H12R 109.5 . .
H12Q C128 H12R 109.5 . .
C126 C129 H12S 109.5 . .
C126 C129 H12T 109.5 . .
H12S C129 H12T 109.5 . .
C126 C129 H12U 109.5 . .
H12S C129 H12U 109.5 . .
H12T C129 H12U 109.5 . .
O7 C130 H13G 109.5 . .
O7 C130 H13H 109.5 . .
H13G C130 H13H 109.5 . .
O7 C130 H13I 109.5 . .
H13G C130 H13I 109.5 . .
H13H C130 H13I 109.5 . .
O7 C13O H13J 109.5 . .
O7 C13O H13K 109.5 . .
H13J C13O H13K 109.5 . .
O7 C13O H13L 109.5 . .
H13J C13O H13L 109.5 . .
H13K C13O H13L 109.5 . .

loop_
_geom_bond_atom_site_label_1
_geom_bond_atom_site_label_2
_geom_bond_distance
_geom_bond_site_symmetry_2
Fe1 O4 1.964(6) .
Fe1 O3 1.966(5) .
Fe1 O19 1.979(5) 3_666
Fe1 O20 1.981(5) .
Fe1 O5 2.057(5) .
Fe1 O1 2.057(5) .
Fe2 O10 1.921(7) .
Fe2 O20 1.961(5) .
Fe2 O7 1.973(5) .
Fe2 O4 1.980(6) .
Fe2 O8 2.054(5) .
Fe2 O6 2.057(5) .
Fe3 O10 1.920(6) .
Fe3 O13 1.964(5) .
Fe3 O7 1.980(6) .
Fe3 O14 1.988(6) .
Fe3 O9 2.035(6) .
Fe3 O11 2.074(6) .
Fe4 O13 1.949(5) .
Fe4 O17 1.959(6) .
Fe4 O18 1.980(6) .
Fe4 O14 1.982(5) .
Fe4 O12 2.056(6) .
Fe4 O15 2.066(5) .
Fe5 O18 1.950(5) .
Fe5 O17 1.952(6) .
Fe5 O19 1.964(5) .
Fe5 O3 1.977(5) 3_666
Fe5 O16 2.050(5) .
Fe5 O2 2.055(5) 3_666
O1 C1 1.245(11) .
O2 C1 1.225(10) .
O2 Fe5 2.055(5) 3_666
O3 C25 1.422(9) .
O3 Fe5 1.977(5) 3_666
O4 C26 1.384(10) .
O5 C27 1.260(10) .
O6 C27 1.246(10) .
O7 C13O 1.400(17) .
O7 C130 1.491(18) .
O8 C53 1.226(11) .
O9 C53 1.254(11) .
O10 C52 1.480(12) .
O11 C79 1.273(11) .
O12 C79 1.217(11) .
O13 C78 1.430(10) .
O14 C76 1.399(13) .
O15 C106 1.241(9) .
O16 C106 1.230(10) .
O17 C104 1.439(11) .
O18 C103 1.38(2) .
O18 C13D 1.436(16) .
O19 C105 1.470(13) .
O19 Fe1 1.979(5) 3_666
O20 C28 1.463(12) .
N1 N2 1.364(12) .
N1 C3 1.410(14) .
N1 C2 1.434(12) .
N2 C9 1.404(16) .
N3 N4 1.347(11) .
N3 C14 1.362(12) .
N3 C2 1.455(13) .
N4 C20 1.254(13) .
N5 C55 1.332(15) .
N5 N6 1.365(13) .
N5 C54 1.3998(10) .
N6 C61 1.256(17) .
N7 N8 1.353(14) .
N7 C66 1.385(18) .
N7 C54 1.436(14) .
N8 C72 1.307(17) .
N9 N10 1.351(11) .
N9 C41 1.407(12) .
N9 C29 1.414(12) .
N10 C47 1.336(15) .
N11 N12 1.356(10) .
N11 C30 1.385(12) .
N11 C29 1.449(11) .
N12 C36 1.350(13) .
N13 N14 1.362(10) .
N13 C107 1.392(11) .
N13 C108 1.427(11) .
N14 C114 1.338(12) .
N15 N16 1.354(10) .
N15 C119 1.382(13) .
N15 C107 1.446(11) .
N16 C125 1.314(11) .
N17 N18 1.342(16) .
N17 C80 1.365(15) .
N17 C81 1.436(19) .
N18 C87 1.337(19) .
N19 N20 1.325(14) .
N19 C92 1.366(14) .
N19 C80 1.452(13) .
N20 C98 1.407(14) .
C1 C2 1.562(12) .
C2 H2 1.0000 .
C3 C8 1.308(19) .
C3 C4 1.48(2) .
C4 C6 1.49(2) .
C4 C7 1.53(2) .
C4 C5 1.55(2) .
C5 H5A 0.9800 .
C5 H5B 0.9800 .
C5 H5C 0.9800 .
C6 H6A 0.9800 .
C6 H6B 0.9800 .
C6 H6C 0.9800 .
C7 H7A 0.9800 .
C7 H7B 0.9800 .
C7 H7C 0.9800 .
C8 C9 1.35(2) .
C8 H8 0.9500 .
C9 C10 1.56(2) .
C10 C13 1.42(2) .
C10 C12 1.45(3) .
C10 C11 1.47(2) .
C11 H11A 0.9800 .
C11 H11B 0.9800 .
C11 H11C 0.9800 .
C12 H12A 0.9800 .
C12 H12B 0.9800 .
C12 H12C 0.9800 .
C13 H13A 0.9800 .
C13 H13B 0.9800 .
C13 H13C 0.9800 .
C14 C19 1.357(15) .
C14 C15 1.508(14) .
C15 C17 1.455(15) .
C15 C18 1.514(13) .
C15 C16 1.600(17) .
C16 H16A 0.9800 .
C16 H16B 0.9800 .
C16 H16C 0.9800 .
C17 H17A 0.9800 .
C17 H17B 0.9800 .
C17 H17C 0.9800 .
C18 H18A 0.9800 .
C18 H18B 0.9800 .
C18 H18C 0.9800 .
C19 C20 1.407(14) .
C19 H19 0.9500 .
C20 C21 1.545(16) .
C21 C23 1.44(2) .
C21 C24 1.486(16) .
C21 C22 1.529(16) .
C22 H22A 0.9800 .
C22 H22B 0.9800 .
C22 H22C 0.9800 .
C23 H23A 0.9800 .
C23 H23B 0.9800 .
C23 H23C 0.9800 .
C24 H24A 0.9800 .
C24 H24B 0.9800 .
C24 H24C 0.9800 .
C25 H25A 0.9800 .
C25 H25B 0.9800 .
C25 H25C 0.9800 .
C26 H26A 0.9800 .
C26 H26B 0.9800 .
C26 H26C 0.9800 .
C27 C29 1.528(12) .
C28 H28A 0.9800 .
C28 H28B 0.9800 .
C28 H28C 0.9800 .
C29 H29 1.0000 .
C30 C35 1.335(13) .
C30 C31 1.522(14) .
C31 C32 1.473(16) .
C31 C33 1.530(15) .
C31 C34 1.530(13) .
C32 H32A 0.9800 .
C32 H32B 0.9800 .
C32 H32C 0.9800 .
C33 H33A 0.9800 .
C33 H33B 0.9800 .
C33 H33C 0.9800 .
C34 H34A 0.9800 .
C34 H34B 0.9800 .
C34 H34C 0.9800 .
C35 C36 1.346(16) .
C35 H35 0.9500 .
C36 C37 1.524(15) .
C37 C39B 1.44(2) .
C37 C38B 1.47(2) .
C37 C40 1.50(2) .
C37 C40B 1.50(2) .
C37 C38 1.54(2) .
C37 C39 1.54(2) .
C38 H38A 0.9800 .
C38 H38B 0.9800 .
C38 H38C 0.9800 .
C39 H39A 0.9800 .
C39 H39B 0.9800 .
C39 H39C 0.9800 .
C40 H40A 0.9800 .
C40 H40B 0.9800 .
C40 H40C 0.9800 .
C38B H38D 0.9800 .
C38B H38E 0.9800 .
C38B H38F 0.9800 .
C39B H39D 0.9800 .
C39B H39E 0.9800 .
C39B H39F 0.9800 .
C40B H40D 0.9800 .
C40B H40E 0.9800 .
C40B H40F 0.9800 .
C41 C46 1.372(17) .
C41 C42 1.452(17) .
C42 C44 1.526(17) .
C42 C45 1.540(14) .
C42 C43 1.552(14) .
C43 H43A 0.9800 .
C43 H43B 0.9800 .
C43 H43C 0.9800 .
C44 H44A 0.9800 .
C44 H44B 0.9800 .
C44 H44C 0.9800 .
C45 H45A 0.9800 .
C45 H45B 0.9800 .
C45 H45C 0.9800 .
C46 C47 1.352(18) .
C46 H46 0.9500 .
C47 C48 1.70(2) .
C48 C50B 1.306(7) .
C48 C49B 1.321(7) .
C48 C51B 1.333(9) .
C48 C49 1.430(8) .
C48 C51 1.484(8) .
C48 C50 1.584(11) .
C49 H49A 0.9800 .
C49 H49B 0.9800 .
C49 H49C 0.9800 .
C50 H50A 0.9800 .
C50 H50B 0.9800 .
C50 H50C 0.9800 .
C51 H51A 0.9800 .
C51 H51B 0.9800 .
C51 H51C 0.9800 .
C49B H49D 0.9800 .
C49B H49E 0.9800 .
C49B H49F 0.9800 .
C50B H50D 0.9800 .
C50B H50E 0.9800 .
C50B H50F 0.9800 .
C51B H51D 0.9800 .
C51B H51E 0.9800 .
C51B H51F 0.9800 .
C52 H52A 0.9800 .
C52 H52B 0.9800 .
C52 H52C 0.9800 .
C53 C54 1.575(13) .
C54 H54 1.0000 .
C55 C60 1.24(2) .
C55 C56 1.48(2) .
C55 C56B 1.54(2) .
C56 C58 1.30(5) .
C56 C57 1.44(6) .
C56 C59 1.67(5) .
C57 H57A 0.9800 .
C57 H57B 0.9800 .
C57 H57C 0.9800 .
C58 H58A 0.9800 .
C58 H58B 0.9800 .
C58 H58C 0.9800 .
C59 H59A 0.9800 .
C59 H59B 0.9800 .
C59 H59C 0.9800 .
C56B C57B 1.53(5) .
C56B C58B 1.55(4) .
C56B C59B 1.67(4) .
C57B H57D 0.9800 .
C57B H57E 0.9800 .
C57B H57F 0.9800 .
C58B H58D 0.9800 .
C58B H58E 0.9800 .
C58B H58F 0.9800 .
C59B H59D 0.9800 .
C59B H59E 0.9800 .
C59B H59F 0.9800 .
C60 C61 1.41(2) .
C60 H60 0.9500 .
C61 C62 1.57(3) .
C62 C63 1.537(17) .
C62 C64 1.541(17) .
C62 C65 1.581(18) .
C63 H63A 0.9800 .
C63 H63B 0.9800 .
C63 H63C 0.9800 .
C64 H64A 0.9800 .
C64 H64B 0.9800 .
C64 H64C 0.9800 .
C65 H65A 0.9800 .
C65 H65B 0.9800 .
C65 H65C 0.9800 .
C66 C71 1.369(18) .
C66 C67 1.46(2) .
C67 C68 1.488(19) .
C67 C70 1.56(2) .
C67 C69 1.60(2) .
C68 H68A 0.9800 .
C68 H68B 0.9800 .
C68 H68C 0.9800 .
C69 H69A 0.9800 .
C69 H69B 0.9800 .
C69 H69C 0.9800 .
C70 H70A 0.9800 .
C70 H70B 0.9800 .
C70 H70C 0.9800 .
C71 C72 1.40(2) .
C71 H71 0.9500 .
C72 C73 1.499(18) .
C73 C77 1.48(2) .
C73 C74 1.49(2) .
C73 C75 1.58(2) .
C74 H74A 0.9800 .
C74 H74B 0.9800 .
C74 H74C 0.9800 .
C75 H75A 0.9800 .
C75 H75B 0.9800 .
C75 H75C 0.9800 .
C76 H76A 0.9800 .
C76 H76B 0.9800 .
C76 H76C 0.9800 .
C77 H77A 0.9800 .
C77 H77B 0.9800 .
C77 H77C 0.9800 .
C78 H78A 0.9800 .
C78 H78B 0.9800 .
C78 H78C 0.9800 .
C79 C80 1.530(15) .
C80 H80 1.0000 .
C81 C86 1.21(2) .
C81 C82 1.44(2) .
C82 C83 1.43(2) .
C82 C85 1.552(19) .
C82 C84 1.56(3) .
C83 H83A 0.9800 .
C83 H83B 0.9800 .
C83 H83C 0.9800 .
C84 H84A 0.9800 .
C84 H84B 0.9800 .
C84 H84C 0.9800 .
C85 H85A 0.9800 .
C85 H85B 0.9800 .
C85 H85C 0.9800 .
C86 C87 1.45(3) .
C86 H86 0.9500 .
C87 C88 1.40(2) .
C88 C91B 1.564(17) .
C88 C90 1.57(2) .
C88 C90B 1.575(17) .
C88 C91 1.58(2) .
C88 C89 1.587(19) .
C88 C89B 1.595(17) .
C89 H89A 0.9800 .
C89 H89B 0.9800 .
C89 H89C 0.9800 .
C90 H90A 0.9800 .
C90 H90B 0.9800 .
C90 H90C 0.9800 .
C91 H91A 0.9800 .
C91 H91B 0.9800 .
C91 H91C 0.9800 .
C89B H89D 0.9800 .
C89B H89E 0.9800 .
C89B H89F 0.9800 .
C90B H90D 0.9800 .
C90B H90E 0.9800 .
C90B H90F 0.9800 .
C91B H91D 0.9800 .
C91B H91E 0.9800 .
C91B H91F 0.9800 .
C92 C97 1.405(16) .
C92 C93 1.522(18) .
C93 C95 1.477(17) .
C93 C96 1.508(16) .
C93 C94 1.519(17) .
C94 H94A 0.9800 .
C94 H94B 0.9800 .
C94 H94C 0.9800 .
C95 H95A 0.9800 .
C95 H95B 0.9800 .
C95 H95C 0.9800 .
C96 H96A 0.9800 .
C96 H96B 0.9800 .
C96 H96C 0.9800 .
C97 C98 1.362(18) .
C97 H97 0.9500 .
C98 C99 1.59(2) .
C99 C100 1.392(18) .
C99 C102 1.41(2) .
C99 C101 1.65(2) .
C100 H10A 0.9800 .
C100 H10B 0.9800 .
C100 H10C 0.9800 .
C101 H10D 0.9800 .
C101 H10E 0.9800 .
C101 H10F 0.9800 .
C102 H10G 0.9800 .
C102 H10H 0.9800 .
C102 H10I 0.9800 .
C103 H10J 0.9800 .
C103 H10K 0.9800 .
C103 H10L 0.9800 .
C13D H13D 0.9800 .
C13D H13E 0.9800 .
C13D H13F 0.9800 .
C104 H10M 0.9800 .
C104 H10N 0.9800 .
C104 H10O 0.9800 .
C105 H10P 0.9800 .
C105 H10Q 0.9800 .
C105 H10R 0.9800 .
C106 C107 1.558(11) .
C107 H107 1.0000 .
C108 C113 1.306(15) .
C108 C109 1.541(15) .
C109 C110 1.432(17) .
C109 C112 1.489(18) .
C109 C111 1.532(16) .
C110 H11D 0.9800 .
C110 H11E 0.9800 .
C110 H11F 0.9800 .
C111 H11G 0.9800 .
C111 H11H 0.9800 .
C111 H11I 0.9800 .
C112 H11J 0.9800 .
C112 H11K 0.9800 .
C112 H11L 0.9800 .
C113 C114 1.355(14) .
C113 H113 0.9500 .
C114 C115 1.521(16) .
C115 C116 1.480(19) .
C115 C117 1.54(2) .
C115 C118 1.54(2) .
C116 H11M 0.9800 .
C116 H11N 0.9800 .
C116 H11X 0.9800 .
C117 H11O 0.9800 .
C117 H11P 0.9800 .
C117 H11Q 0.9800 .
C118 H11R 0.9800 .
C118 H11S 0.9800 .
C118 H11T 0.9800 .
C119 C124 1.323(13) .
C119 C120 1.542(15) .
C120 C121 1.413(16) .
C120 C122 1.49(2) .
C120 C123 1.510(19) .
C121 H12D 0.9800 .
C121 H12E 0.9800 .
C121 H12F 0.9800 .
C122 H12G 0.9800 .
C122 H12H 0.9800 .
C122 H12I 0.9800 .
C123 H12J 0.9800 .
C123 H12K 0.9800 .
C123 H12L 0.9800 .
C124 C125 1.413(14) .
C124 H124 0.9500 .
C125 C126 1.526(14) .
C126 C129 1.451(15) .
C126 C127 1.489(17) .
C126 C128 1.545(15) .
C127 H12M 0.9800 .
C127 H12N 0.9800 .
C127 H12O 0.9800 .
C128 H12P 0.9800 .
C128 H12Q 0.9800 .
C128 H12R 0.9800 .
C129 H12S 0.9800 .
C129 H12T 0.9800 .
C129 H12U 0.9800 .
C130 H13G 0.9800 .
C130 H13H 0.9800 .
C130 H13I 0.9800 .
C13O H13J 0.9800 .
C13O H13K 0.9800 .
C13O H13L 0.9800 .

loop_
_geom_torsion_atom_site_label_1
_geom_torsion_atom_site_label_2
_geom_torsion_atom_site_label_3
_geom_torsion_atom_site_label_4
_geom_torsion
_geom_torsion_site_symmetry_1
C3 N1 N2 C9 -3.1(12) .
C2 N1 N2 C9 -171.1(9) .
C14 N3 N4 C20 -2.2(11) .
C2 N3 N4 C20 -177.5(8) .
C55 N5 N6 C61 0.5(14) .
C54 N5 N6 C61 -167.4(10) .
C66 N7 N8 C72 -2.5(12) .
C54 N7 N8 C72 -177.0(9) .
C41 N9 N10 C47 1.1(10) .
C29 N9 N10 C47 172.2(8) .
C30 N11 N12 C36 1.8(11) .
C29 N11 N12 C36 172.2(8) .
C107 N13 N14 C114 -171.6(7) .
C108 N13 N14 C114 -0.2(9) .
C119 N15 N16 C125 -3.1(9) .
C107 N15 N16 C125 -172.1(7) .
C80 N17 N18 C87 172.2(10) .
C81 N17 N18 C87 7.5(13) .
C92 N19 N20 C98 4.2(12) .
C80 N19 N20 C98 175.2(9) .
Fe5 O2 C1 O1 -6.8(12) 3_666
Fe5 O2 C1 C2 175.7(5) 3_666
Fe1 O1 C1 O2 3.9(12) .
Fe1 O1 C1 C2 -178.7(5) .
N2 N1 C2 N3 90.3(9) .
C3 N1 C2 N3 -75.2(14) .
N2 N1 C2 C1 -33.4(11) .
C3 N1 C2 C1 161.2(11) .
N4 N3 C2 N1 -29.6(11) .
C14 N3 C2 N1 156.2(9) .
N4 N3 C2 C1 93.0(9) .
C14 N3 C2 C1 -81.3(11) .
O2 C1 C2 N1 -63.1(10) .
O1 C1 C2 N1 119.0(9) .
O2 C1 C2 N3 174.3(7) .
O1 C1 C2 N3 -3.6(11) .
N2 N1 C3 C8 -0.4(14) .
C2 N1 C3 C8 165.0(12) .
N2 N1 C3 C4 179.6(12) .
C2 N1 C3 C4 -15(2) .
C8 C3 C4 C6 124.6(18) .
N1 C3 C4 C6 -55.5(19) .
C8 C3 C4 C7 5(2) .
N1 C3 C4 C7 -175.4(13) .
C8 C3 C4 C5 -111.6(18) .
N1 C3 C4 C5 68.3(18) .
N1 C3 C8 C9 4.1(16) .
C4 C3 C8 C9 -176.0(15) .
C3 C8 C9 N2 -6.5(19) .
C3 C8 C9 C10 -173.6(16) .
N1 N2 C9 C8 5.7(15) .
N1 N2 C9 C10 174.4(13) .
C8 C9 C10 C13 -172.3(17) .
N2 C9 C10 C13 21(2) .
C8 C9 C10 C12 54(2) .
N2 C9 C10 C12 -112.6(17) .
C8 C9 C10 C11 -50(3) .
N2 C9 C10 C11 143.7(15) .
N4 N3 C14 C19 0.9(10) .
C2 N3 C14 C19 175.4(9) .
N4 N3 C14 C15 -179.7(9) .
C2 N3 C14 C15 -5.1(16) .
C19 C14 C15 C17 -4.3(14) .
N3 C14 C15 C17 176.4(10) .
C19 C14 C15 C18 -129.9(11) .
N3 C14 C15 C18 50.8(15) .
C19 C14 C15 C16 113.4(12) .
N3 C14 C15 C16 -66.0(12) .
N3 C14 C19 C20 0.7(11) .
C15 C14 C19 C20 -178.8(9) .
N3 N4 C20 C19 2.7(12) .
N3 N4 C20 C21 178.7(10) .
C14 C19 C20 N4 -2.2(13) .
C14 C19 C20 C21 -178.1(10) .
N4 C20 C21 C23 -116.3(13) .
C19 C20 C21 C23 59.2(15) .
N4 C20 C21 C24 3.1(16) .
C19 C20 C21 C24 178.6(12) .
N4 C20 C21 C22 125.4(12) .
C19 C20 C21 C22 -59.1(16) .
Fe2 O6 C27 O5 -6.6(12) .
Fe2 O6 C27 C29 -177.9(5) .
Fe1 O5 C27 O6 9.7(11) .
Fe1 O5 C27 C29 -179.0(5) .
N10 N9 C29 N11 29.5(10) .
C41 N9 C29 N11 -161.0(8) .
N10 N9 C29 C27 -92.4(9) .
C41 N9 C29 C27 77.1(10) .
N12 N11 C29 N9 -90.9(9) .
C30 N11 C29 N9 77.0(12) .
N12 N11 C29 C27 34.7(10) .
C30 N11 C29 C27 -157.4(9) .
O6 C27 C29 N9 5.5(10) .
O5 C27 C29 N9 -166.9(7) .
O6 C27 C29 N11 -118.4(8) .
O5 C27 C29 N11 69.2(9) .
N12 N11 C30 C35 -2.5(11) .
C29 N11 C30 C35 -170.8(9) .
N12 N11 C30 C31 -178.3(9) .
C29 N11 C30 C31 13.5(17) .
C35 C30 C31 C32 -117.4(12) .
N11 C30 C31 C32 57.4(13) .
C35 C30 C31 C33 117.1(12) .
N11 C30 C31 C33 -68.1(13) .
C35 C30 C31 C34 2.7(16) .
N11 C30 C31 C34 177.5(10) .
N11 C30 C35 C36 2.0(12) .
C31 C30 C35 C36 177.6(11) .
C30 C35 C36 N12 -1.0(14) .
C30 C35 C36 C37 176.0(11) .
N11 N12 C36 C35 -0.5(12) .
N11 N12 C36 C37 -177.7(10) .
C35 C36 C37 C39B 158.1(17) .
N12 C36 C37 C39B -25.0(19) .
C35 C36 C37 C38B 31(2) .
N12 C36 C37 C38B -152.4(16) .
C35 C36 C37 C40 -129.9(17) .
N12 C36 C37 C40 46.9(18) .
C35 C36 C37 C40B -84.8(18) .
N12 C36 C37 C40B 92.0(16) .
C35 C36 C37 C38 -5.8(19) .
N12 C36 C37 C38 171.0(15) .
C35 C36 C37 C39 110.4(17) .
N12 C36 C37 C39 -72.7(16) .
N10 N9 C41 C46 -1.4(10) .
C29 N9 C41 C46 -171.6(8) .
N10 N9 C41 C42 -178.6(9) .
C29 N9 C41 C42 11.2(15) .
C46 C41 C42 C44 125.5(12) .
N9 C41 C42 C44 -58.1(13) .
C46 C41 C42 C45 6.9(14) .
N9 C41 C42 C45 -176.7(9) .
C46 C41 C42 C43 -110.9(12) .
N9 C41 C42 C43 65.5(13) .
N9 C41 C46 C47 1.2(11) .
C42 C41 C46 C47 178.3(10) .
N9 N10 C47 C46 -0.2(11) .
N9 N10 C47 C48 175.2(7) .
C41 C46 C47 N10 -0.7(13) .
C41 C46 C47 C48 -175.7(9) .
N10 C47 C48 C50B -75.9(10) .
C46 C47 C48 C50B 98.8(11) .
N10 C47 C48 C49B 163.8(8) .
C46 C47 C48 C49B -21.6(12) .
N10 C47 C48 C51B 44.6(10) .
C46 C47 C48 C51B -140.8(10) .
N10 C47 C48 C49 104.2(9) .
C46 C47 C48 C49 -81.2(12) .
N10 C47 C48 C51 -30.6(10) .
C46 C47 C48 C51 144.1(10) .
N10 C47 C48 C50 -134.7(9) .
C46 C47 C48 C50 39.9(16) .
Fe2 O8 C53 O9 -15.1(15) .
Fe2 O8 C53 C54 170.4(6) .
Fe3 O9 C53 O8 8.2(15) .
Fe3 O9 C53 C54 -177.3(6) .
C55 N5 C54 N7 -77.9(14) .
N6 N5 C54 N7 88.2(11) .
C55 N5 C54 C53 157.9(11) .
N6 N5 C54 C53 -36.0(12) .
N8 N7 C54 N5 -25.2(12) .
C66 N7 C54 N5 161.7(10) .
N8 N7 C54 C53 96.4(11) .
C66 N7 C54 C53 -76.7(13) .
O8 C53 C54 N5 -66.8(11) .
O9 C53 C54 N5 118.0(10) .
O8 C53 C54 N7 169.8(9) .
O9 C53 C54 N7 -5.3(14) .
N6 N5 C55 C60 -2.2(16) .
C54 N5 C55 C60 164.2(13) .
N6 N5 C55 C56 174(3) .
C54 N5 C55 C56 -19(3) .
N6 N5 C55 C56B -171.6(16) .
C54 N5 C55 C56B -5(2) .
C60 C55 C56 C58 -101(3) .
N5 C55 C56 C58 83(4) .
C60 C55 C56 C57 126(3) .
N5 C55 C56 C57 -50(4) .
C60 C55 C56 C59 15(4) .
N5 C55 C56 C59 -161(2) .
C60 C55 C56B C57B 125(3) .
N5 C55 C56B C57B -69(3) .
C60 C55 C56B C58B -103(3) .
N5 C55 C56B C58B 63(3) .
C60 C55 C56B C59B 13(3) .
N5 C55 C56B C59B 178.9(15) .
N5 C55 C60 C61 3.0(18) .
C56 C55 C60 C61 -174(2) .
C56B C55 C60 C61 171(2) .
N5 N6 C61 C60 1.2(14) .
N5 N6 C61 C62 -178.2(10) .
C55 C60 C61 N6 -2.9(19) .
C55 C60 C61 C62 176.3(16) .
N6 C61 C62 C63 -107.3(14) .
C60 C61 C62 C63 74(2) .
N6 C61 C62 C64 134.5(13) .
C60 C61 C62 C64 -45(2) .
N6 C61 C62 C65 11.4(17) .
C60 C61 C62 C65 -167.7(18) .
N8 N7 C66 C71 1.3(12) .
C54 N7 C66 C71 174.8(10) .
N8 N7 C66 C67 176.1(11) .
C54 N7 C66 C67 -10.4(19) .
C71 C66 C67 C68 107.4(17) .
N7 C66 C67 C68 -66.3(18) .
C71 C66 C67 C70 -128.6(14) .
N7 C66 C67 C70 57.8(17) .
C71 C66 C67 C69 -12.8(19) .
N7 C66 C67 C69 173.6(12) .
N7 C66 C71 C72 0.4(13) .
C67 C66 C71 C72 -174.4(12) .
N7 N8 C72 C71 2.8(13) .
N7 N8 C72 C73 -175.5(10) .
C66 C71 C72 N8 -2.0(14) .
C66 C71 C72 C73 176.1(11) .
N8 C72 C73 C77 -7.6(17) .
C71 C72 C73 C77 174.4(14) .
N8 C72 C73 C74 119.1(15) .
C71 C72 C73 C74 -58.9(19) .
N8 C72 C73 C75 -125.3(15) .
C71 C72 C73 C75 56.8(17) .
Fe4 O12 C79 O11 -1.3(15) .
Fe4 O12 C79 C80 179.6(7) .
Fe3 O11 C79 O12 4.4(15) .
Fe3 O11 C79 C80 -176.4(7) .
N18 N17 C80 N19 -92.0(13) .
C81 N17 C80 N19 68.8(18) .
N18 N17 C80 C79 35.4(13) .
C81 N17 C80 C79 -163.9(11) .
N20 N19 C80 N17 36.3(15) .
C92 N19 C80 N17 -154.8(12) .
N20 N19 C80 C79 -91.6(11) .
C92 N19 C80 C79 77.3(16) .
O12 C79 C80 N17 -116.5(11) .
O11 C79 C80 N17 64.2(13) .
O12 C79 C80 N19 13.1(15) .
O11 C79 C80 N19 -166.2(10) .
N18 N17 C81 C86 -6.0(14) .
C80 N17 C81 C86 -167.1(13) .
N18 N17 C81 C82 -179.1(14) .
C80 N17 C81 C82 20(2) .
C86 C81 C82 C83 -117.8(19) .
N17 C81 C82 C83 54(2) .
C86 C81 C82 C85 1(3) .
N17 C81 C82 C85 172.3(14) .
C86 C81 C82 C84 115.9(18) .
N17 C81 C82 C84 -72.8(18) .
N17 C81 C86 C87 1.9(16) .
C82 C81 C86 C87 174.7(15) .
N17 N18 C87 C88 -177.0(11) .
N17 N18 C87 C86 -6.0(13) .
C81 C86 C87 N18 2.6(17) .
C81 C86 C87 C88 172.1(14) .
N18 C87 C88 C91B 42.8(19) .
C86 C87 C88 C91B -125.5(17) .
N18 C87 C88 C90 -141.4(18) .
C86 C87 C88 C90 50(2) .
N18 C87 C88 C90B -79.5(15) .
C86 C87 C88 C90B 112.2(17) .
N18 C87 C88 C91 -15(2) .
C86 C87 C88 C91 177(2) .
N18 C87 C88 C89 106(2) .
C86 C87 C88 C89 -63(2) .
N18 C87 C88 C89B 164.0(13) .
C86 C87 C88 C89B -4.2(19) .
N20 N19 C92 C97 -2.2(12) .
C80 N19 C92 C97 -170.9(11) .
N20 N19 C92 C93 179.3(10) .
C80 N19 C92 C93 10.7(18) .
N19 C92 C93 C95 -59.3(14) .
C97 C92 C93 C95 122.6(12) .
N19 C92 C93 C96 -177.9(10) .
C97 C92 C93 C96 4.0(16) .
N19 C92 C93 C94 65.2(14) .
C97 C92 C93 C94 -112.9(13) .
N19 C92 C97 C98 -0.9(13) .
C93 C92 C97 C98 177.5(11) .
C92 C97 C98 N20 3.5(15) .
C92 C97 C98 C99 175.8(14) .
N19 N20 C98 C97 -4.6(13) .
N19 N20 C98 C99 -178.0(11) .
C97 C98 C99 C100 165.0(16) .
N20 C98 C99 C100 -23.3(19) .
C97 C98 C99 C102 -54(2) .
N20 C98 C99 C102 117.3(14) .
C97 C98 C99 C101 55.4(18) .
N20 C98 C99 C101 -132.9(11) .
Fe5 O16 C106 O15 10.2(13) .
Fe5 O16 C106 C107 -174.9(5) .
Fe4 O15 C106 O16 -14.4(12) .
Fe4 O15 C106 C107 170.7(5) .
N14 N13 C107 N15 86.0(8) .
C108 N13 C107 N15 -82.9(12) .
N14 N13 C107 C106 -38.4(9) .
C108 N13 C107 C106 152.8(9) .
N16 N15 C107 N13 -26.7(10) .
C119 N15 C107 N13 166.9(8) .
N16 N15 C107 C106 96.2(8) .
C119 N15 C107 C106 -70.3(11) .
O16 C106 C107 N13 120.6(8) .
O15 C106 C107 N13 -63.8(9) .
O16 C106 C107 N15 -3.3(11) .
O15 C106 C107 N15 172.3(7) .
N14 N13 C108 C113 -1.1(10) .
C107 N13 C108 C113 168.3(9) .
N14 N13 C108 C109 -179.6(8) .
C107 N13 C108 C109 -10.2(15) .
C113 C108 C109 C110 121.8(14) .
N13 C108 C109 C110 -60.3(13) .
C113 C108 C109 C112 1.8(16) .
N13 C108 C109 C112 179.8(9) .
C113 C108 C109 C111 -111.1(14) .
N13 C108 C109 C111 66.9(13) .
N13 C108 C113 C114 2.0(11) .
C109 C108 C113 C114 -179.8(10) .
N13 N14 C114 C113 1.4(10) .
N13 N14 C114 C115 176.0(8) .
C108 C113 C114 N14 -2.3(11) .
C108 C113 C114 C115 -176.2(9) .
N14 C114 C115 C116 -102.8(12) .
C113 C114 C115 C116 70.6(15) .
N14 C114 C115 C117 140.3(10) .
C113 C114 C115 C117 -46.3(14) .
N14 C114 C115 C118 21.1(13) .
C113 C114 C115 C118 -165.5(11) .
N16 N15 C119 C124 3.9(10) .
C107 N15 C119 C124 170.9(8) .
N16 N15 C119 C120 176.5(8) .
C107 N15 C119 C120 -16.5(14) .
C124 C119 C120 C121 -130.1(12) .
N15 C119 C120 C121 58.8(15) .
C124 C119 C120 C122 103.1(14) .
N15 C119 C120 C122 -68.0(14) .
C124 C119 C120 C123 -10.0(14) .
N15 C119 C120 C123 178.9(9) .
N15 C119 C124 C125 -2.9(10) .
C120 C119 C124 C125 -175.4(9) .
N15 N16 C125 C124 1.2(9) .
N15 N16 C125 C126 -177.3(8) .
C119 C124 C125 N16 1.1(10) .
C119 C124 C125 C126 179.5(9) .
N16 C125 C126 C129 -127.3(11) .
C124 C125 C126 C129 54.4(14) .
N16 C125 C126 C127 -4.0(13) .
C124 C125 C126 C127 177.7(10) .
N16 C125 C126 C128 112.7(11) .
C124 C125 C126 C128 -65.6(13) .

loop_
_platon_squeeze_void_nr
_platon_squeeze_void_average_x
_platon_squeeze_void_average_y
_platon_squeeze_void_average_z
_platon_squeeze_void_volume
_platon_squeeze_void_count_electrons
_platon_squeeze_void_content
1 -0.141 0.462 -0.038 3577 1532 ' '
2 0.131 0.276 0.369 12 1 ' '
3 0.369 0.776 0.131 13 1 ' '
4 0.631 0.224 0.869 13 1 ' '
5 0.869 0.724 0.631 13 1 ' '
